data_4340202
loop_
_publ_author_name
'Company, Anna'
'G\'omez, Laura'
'L\'opez Valbuena, Josep Maria'
'Mas-Ballest\'e, Ruben'
'Benet-Buchholz, Jordi'
'Llobet, Antoni'
'Costas, Miquel'

_publ_contact_author
;
    Dr. Benet-Buchholz, Jordi
    Institut Catal\`a d'Investigaci\'o Qu\'imica (ICIQ)    
    X-ray Diffraction Unit
    Avgda. Pa\=isos Catalans 16
    E-43007 Tarragona, Spain
;
_publ_section_title
;
 Isomeric molecular rectangles resulting from self-assembly of dicopper
 complexes of macrocyclic ligands.
;
_journal_issue 6
_journal_name_full 'Inorganic chemistry'
_journal_page_first 2501
_journal_page_last 2508
_journal_paper_doi 10.1021/ic051759k
_journal_volume 45
_journal_year 2006
_chemical_formula_sum 'C32.5 H46 Cu2 F8 N6 O10 S3.5'
_chemical_formula_weight 1072.04
_chemical_name_systematic
;

 ?

;
_space_group_IT_number 63
_symmetry_cell_setting orthorhombic
_symmetry_space_group_name_Hall '-C 2c 2'
_symmetry_space_group_name_H-M 'C m c m'
_atom_sites_solution_hydrogens geom
_atom_sites_solution_primary direct
_atom_sites_solution_secondary difmap
_audit_creation_method SHELXL-97
_cell_angle_alpha 90.00
_cell_angle_beta 90.00
_cell_angle_gamma 90.00
_cell_formula_units_Z 8
_cell_length_a 14.2529(8)
_cell_length_b 26.1686(18)
_cell_length_c 27.4119(16)
_cell_measurement_temperature 153(2)
_cell_volume 10224.0(11)
_computing_cell_refinement 'Bruker SAINT program Vers. 5.0'
_computing_data_collection 'Bruker SMART CCD area detector system'
_computing_data_reduction 'Bruker SAINT program Vers. 5.0'
_computing_molecular_graphics 'SHELXL-97 (Sheldrick, 1997)'
_computing_publication_material 'SHELXL-97 (Sheldrick, 1997)'
_computing_structure_refinement 'SHELXL-97 (Sheldrick, 1997)'
_computing_structure_solution 'SHELXS-97 (Sheldrick, 1990)'
_diffrn_ambient_temperature 153(2)
_diffrn_detector_area_resol_mean 512
_diffrn_detector_type 'Smart 1000 CCD area detector'
_diffrn_measured_fraction_theta_full 0.940
_diffrn_measured_fraction_theta_max 0.940
_diffrn_measurement_device_type 'four-circle diffractometer Bruker P4'
_diffrn_measurement_method
;
 Fullsphere data collection, phi and omega scans,
 in omega at 0.3 deg scan width, three runs with 98, 67 and 67 frames, phi=0 deg
 in phi at 0.3 deg scan width, two runs with 1207 frames, omega=-32 deg
;
_diffrn_measurement_specimen_support 'magnetic support whith 10 micron nylon fiber cryoloop'
_diffrn_radiation_monochromator graphite
_diffrn_radiation_type MoK\a
_diffrn_radiation_wavelength 0.71073
_diffrn_reflns_av_R_equivalents 0.1669
_diffrn_reflns_av_sigmaI/netI 0.1424
_diffrn_reflns_limit_h_max 20
_diffrn_reflns_limit_h_min -20
_diffrn_reflns_limit_k_max 36
_diffrn_reflns_limit_k_min -36
_diffrn_reflns_limit_l_max 40
_diffrn_reflns_limit_l_min -40
_diffrn_reflns_number 66074
_diffrn_reflns_theta_full 31.57
_diffrn_reflns_theta_max 31.57
_diffrn_reflns_theta_min 1.63
_diffrn_source 'rotating anode X-ray tube'
_diffrn_source_current 220
_diffrn_source_power 47
_diffrn_source_size '10 mm x 0.5 mm fine focus'
_diffrn_source_type 'MACScience Co. M18X-HF'
_exptl_absorpt_coefficient_mu 1.055
_exptl_absorpt_correction_T_max 1.000000
_exptl_absorpt_correction_T_min 0.760220
_exptl_absorpt_correction_type empirical
_exptl_absorpt_process_details
; 
 SADABS Version 2.1 2003 Bruker-Nonius
 Blessing, Acta Cryst. (1995) A51 33-38
;
_exptl_crystal_colour black/red/yellow
_exptl_crystal_density_diffrn 1.393
_exptl_crystal_density_method 'not measured'
_exptl_crystal_description block
_exptl_crystal_F_000 4392
_exptl_crystal_size_max 0.07
_exptl_crystal_size_mid 0.06
_exptl_crystal_size_min 0.03
_refine_diff_density_max 1.047
_refine_diff_density_min -1.211
_refine_diff_density_rms 0.188
_refine_ls_extinction_method none
_refine_ls_goodness_of_fit_ref 0.920
_refine_ls_hydrogen_treatment noref
_refine_ls_matrix_type full
_refine_ls_number_parameters 510
_refine_ls_number_reflns 8473
_refine_ls_number_restraints 48
_refine_ls_restrained_S_all 0.922
_refine_ls_R_factor_all 0.2295
_refine_ls_R_factor_gt 0.1043
_refine_ls_shift/su_max 0.000
_refine_ls_shift/su_mean 0.000
_refine_ls_structure_factor_coef Fsqd
_refine_ls_weighting_details 'calc w=1/[\s^2^(Fo^2^)+(0.1762P)^2^+0.0000P] where P=(Fo^2^+2Fc^2^)/3'
_refine_ls_weighting_scheme calc
_refine_ls_wR_factor_gt 0.2742
_refine_ls_wR_factor_ref 0.3254
_reflns_number_gt 2960
_reflns_number_total 8473
_reflns_threshold_expression >2sigma(I)
_cod_data_source_file ic051759ksi20051011_104311.cif
_cod_data_source_block jm1p28_1
_cod_depositor_comments
;
The following automatic conversions were performed:
'_diffrn_measurement_specimen_suppport' tag replaced with
'_diffrn_measurement_specimen_support'.

Automatic conversion script
Id: cif_correct_tags 1440 2010-10-19 06:21:57Z saulius 

The following automatic conversions were performed:

'_symmetry_cell_setting' value 'Orthorhombic' changed to
'orthorhombic' according to
/usr/data/users/saulius/automatic-downloads/retrospective/ACS/lib/dictionaries/cif_core.dic
dictionary named 'cif_core.dic' version 2.4.2 from 2011-04-26.

Automatic conversion script
Id: cif_fix_values 2281 2013-09-26 08:29:07Z andrius 
;
_cod_original_sg_symbol_H-M Cmcm
_cod_original_formula_sum 'C32.50 H46 Cu2 F8 N6 O10 S3.50'
_cod_database_code 4340202

loop_
_symmetry_equiv_pos_as_xyz
'x, y, z'
'-x, -y, z+1/2'
'-x, y, -z+1/2'
'x, -y, -z'
'x+1/2, y+1/2, z'
'-x+1/2, -y+1/2, z+1/2'
'-x+1/2, y+1/2, -z+1/2'
'x+1/2, -y+1/2, -z'
'-x, -y, -z'
'x, y, -z-1/2'
'x, -y, z-1/2'
'-x, y, z'
'-x+1/2, -y+1/2, -z'
'x+1/2, y+1/2, -z-1/2'
'x+1/2, -y+1/2, z-1/2'
'-x+1/2, y+1/2, z'

loop_
_atom_site_label
_atom_site_type_symbol
_atom_site_fract_x
_atom_site_fract_y
_atom_site_fract_z
_atom_site_U_iso_or_equiv
_atom_site_adp_type
_atom_site_occupancy
_atom_site_symmetry_multiplicity
_atom_site_calc_flag
_atom_site_refinement_flags
Cu1 Cu 0.0000 0.06155(4) 0.41604(3) 0.0384(3) Uani 1 2 d S
O1 O 0.0000 0.0434(2) 0.48362(18) 0.0370(14) Uani 1 2 d S
N1 N 0.0000 0.0778(3) 0.3455(2) 0.0425(19) Uani 1 2 d S
C1 C 0.0883(6) 0.0542(3) 0.3248(2) 0.061(2) Uani 1 1 d .
H1A H 0.0803 0.0168 0.3221 0.074 Uiso 1 1 calc R
H1B H 0.1000 0.0679 0.2917 0.074 Uiso 1 1 calc R
Cu2 Cu 0.0000 0.32493(5) 0.41838(4) 0.0441(4) Uani 1 2 d S
N2 N 0.1436(4) 0.0536(2) 0.40874(16) 0.0439(14) Uani 1 1 d .
O2 O 0.0000 0.3359(4) 0.4880(3) 0.079(3) Uani 1 2 d S
C2 C 0.1690(6) 0.0659(3) 0.3567(2) 0.057(2) Uani 1 1 d .
H2A H 0.1855 0.1026 0.3539 0.068 Uiso 1 1 calc R
H2B H 0.2241 0.0454 0.3466 0.068 Uiso 1 1 calc R
N3 N 0.1415(4) 0.3338(2) 0.4123(2) 0.0490(14) Uani 1 1 d .
C3 C 0.0000 0.1338(4) 0.3390(3) 0.062(3) Uani 1 2 d S
H3A H 0.0000 0.1431 0.3051 0.092 Uiso 1 2 d SR
H3B H -0.0551 0.1474 0.3545 0.092 Uiso 0.50 1 d PR
N4 N 0.0000 0.3137(3) 0.3471(2) 0.0386(17) Uani 1 2 d S
C4 C 0.1595(6) -0.0018(3) 0.4168(2) 0.057(2) Uani 1 1 d .
H4A H 0.2259 -0.0097 0.4113 0.086 Uiso 1 1 calc R
H4B H 0.1208 -0.0215 0.3941 0.086 Uiso 1 1 calc R
H4C H 0.1426 -0.0106 0.4504 0.086 Uiso 1 1 calc R
C5 C 0.2042(5) 0.0823(3) 0.4439(2) 0.0481(17) Uani 1 1 d .
H5A H 0.2701 0.0715 0.4390 0.058 Uiso 1 1 calc R
H5B H 0.1861 0.0723 0.4775 0.058 Uiso 1 1 calc R
C6 C 0.1994(5) 0.1399(3) 0.4400(2) 0.0417(15) Uani 1 1 d .
C7 C 0.1286(5) 0.1667(3) 0.4648(2) 0.0414(15) Uani 1 1 d .
H7A H 0.0813 0.1486 0.4821 0.050 Uiso 1 1 calc R
C8 C 0.1282(5) 0.2193(3) 0.4639(2) 0.0449(16) Uani 1 1 d .
H8A H 0.0788 0.2371 0.4798 0.054 Uiso 1 1 calc R
C9 C 0.1979(5) 0.2472(3) 0.4405(2) 0.0445(16) Uani 1 1 d .
C10 C 0.2665(5) 0.2198(3) 0.4163(3) 0.0536(18) Uani 1 1 d .
H10A H 0.3142 0.2379 0.3994 0.064 Uiso 1 1 calc R
C11 C 0.2679(5) 0.1670(3) 0.4160(2) 0.0497(17) Uani 1 1 d .
H11A H 0.3164 0.1494 0.3991 0.060 Uiso 1 1 calc R
C12 C 0.2046(6) 0.3038(3) 0.4455(3) 0.058(2) Uani 1 1 d .
H12A H 0.2458 0.3197 0.4681 0.070 Uiso 1 1 calc R
C13 C 0.1578(6) 0.3881(3) 0.4220(3) 0.068(2) Uani 1 1 d .
H13A H 0.2221 0.3971 0.4126 0.102 Uiso 1 1 calc R
H13B H 0.1488 0.3950 0.4568 0.102 Uiso 1 1 calc R
H13C H 0.1134 0.4086 0.4029 0.102 Uiso 1 1 calc R
C14 C 0.1670(5) 0.3226(3) 0.3598(3) 0.059(2) Uani 1 1 d .
H14A H 0.2228 0.3428 0.3503 0.071 Uiso 1 1 calc R
H14B H 0.1826 0.2859 0.3561 0.071 Uiso 1 1 calc R
C15 C 0.0861(5) 0.3359(3) 0.3273(3) 0.0528(18) Uani 1 1 d .
H15A H 0.0797 0.3735 0.3252 0.063 Uiso 1 1 calc R
H15B H 0.0975 0.3225 0.2941 0.063 Uiso 1 1 calc R
C16 C 0.0000 0.2575(4) 0.3392(4) 0.059(3) Uani 1 2 d S
H16A H 0.0000 0.2500 0.3049 0.089 Uiso 1 2 d SR
H16B H 0.0551 0.2430 0.3540 0.089 Uiso 0.50 1 d PR
S1C S 0.0000 0.1407(3) 0.5890(3) 0.0412(18) Uani 0.50 2 d SP
F1C F 0.0000 0.0834(8) 0.6665(4) 0.057(4) Uani 0.50 2 d SP
O1C O 0.1124(9) 0.1291(6) 0.5882(5) 0.023(3) Uani 0.25 1 d PU
C1C C 0.0000 0.1330(11) 0.6498(7) 0.064(8) Uani 0.50 2 d SP
S1C' S 0.0000 0.1340(9) 0.5910(5) 0.174(9) Uani 0.50 2 d SP
F1C' F 0.079(3) 0.1622(14) 0.6646(13) 0.109(11) Uani 0.25 1 d PU
O2C' O 0.0458(13) 0.1036(11) 0.5611(10) 0.035(5) Uani 0.25 1 d PU
F2C F 0.0000 0.136(4) 0.666(3) 0.38(5) Uani 0.50 2 d SPU
O2C O 0.0000 0.1067(18) 0.5674(11) 0.38(5) Uani 0.50 2 d SP
F2C' F 0.1109(14) 0.1423(18) 0.6537(10) 0.133(17) Uani 0.25 1 d P
F3C F 0.0000 0.1641(8) 0.6821(5) 0.116(9) Uani 0.50 2 d SP
O3C O 0.0187(10) 0.1939(6) 0.5755(5) 0.034(4) Uani 0.25 1 d PU
F3C' F 0.0000 0.081(2) 0.654(3) 0.37(5) Uani 0.50 2 d SP
S1M S 0.269(4) 0.003(3) 0.2500 0.55(4) Uani 0.50 2 d SP
C1M C 0.194(3) -0.0732(12) 0.2500 0.088(10) Uani 0.50 2 d SPU
F1M F -0.125(4) -0.270(4) 0.2500 0.34(6) Uani 0.50 2 d SP
O1M O 0.2732(18) 0.0184(6) 0.2500 0.069(6) Uani 0.50 2 d SP
S1M' S 0.2960(6) -0.0343(3) 0.2352(3) 0.038(2) Uani 0.25 1 d P
C1M' C 0.252(5) -0.061(3) 0.2342(10) 0.11(3) Uani 0.25 1 d P
F1M' F 0.1207(8) -0.0595(5) 0.2500 0.055(3) Uani 0.50 2 d SP
F2M F 0.2239(11) -0.1219(6) 0.2500 0.058(3) Uani 0.50 2 d SP
O2M O 0.3826(11) -0.0588(7) 0.2500 0.073(5) Uani 0.50 2 d SP
F2M' F 0.188(8) -0.1182(16) 0.2500 0.60(8) Uani 0.50 2 d SP
O3M O 0.241(5) -0.0538(16) 0.1857(14) 0.12(3) Uani 0.25 1 d P
O3M' O 0.2969(18) -0.0415(16) 0.1861(9) 0.061(11) Uani 0.25 1 d P
F4M F 0.210(3) -0.0743(9) 0.1870(10) 0.062(7) Uani 0.25 1 d P
S1X S 0.0000 0.4681(11) 0.572(2) 0.55(4) Uani 0.50 2 d SP
F1X F 0.0000 0.5345(9) 0.6606(9) 0.132(8) Uani 0.50 2 d SP
O1X O 0.0705(12) 0.4570(8) 0.6196(8) 0.059(5) Uani 0.25 1 d P
C1X C 0.0000 0.525(2) 0.6100(18) 0.138(16) Uani 0.50 2 d SP
O2X O 0.0446(17) 0.4239(10) 0.5319(9) 0.094(9) Uani 0.25 1 d P
O3X O 0.0000 0.4758(8) 0.5315(7) 0.20(2) Uani 0.50 2 d SP
O1S O -0.3552(14) -0.2606(9) 0.2500 0.117(8) Uani 0.50 2 d SP
F1S F -0.075(6) -0.2884(19) 0.2500 0.34(8) Uani 0.50 2 d SP
C1S C -0.1818(17) -0.2708(15) 0.2500 0.063(9) Uani 0.50 2 d SP
F1S' F -0.159(3) -0.260(3) 0.2967(10) 0.16(2) Uani 0.25 1 d P
S1S S -0.2881(5) -0.3010(3) 0.2500 0.0406(13) Uani 0.50 2 d SP
S1S' S -0.2748(18) -0.3142(12) 0.2500 0.227(13) Uani 0.50 2 d SP
O2S O -0.3017(14) -0.3123(9) 0.3042(6) 0.050(5) Uani 0.25 1 d P
F2S F -0.185(2) -0.2285(10) 0.2803(13) 0.097(9) Uani 0.25 1 d PU
O3S' O -0.2772(16) -0.3370(10) 0.2843(10) 0.058(6) Uani 0.25 1 d PU
F3S F -0.117(3) -0.300(2) 0.275(2) 0.16(2) Uani 0.25 1 d P
O1W O 0.0000 0.2911(5) 0.5665(4) 0.048(3) Uani 0.50 2 d SP
O2W O 0.0000 0.3535(12) 0.6487(7) 0.134(9) Uani 0.50 2 d SP

loop_
_atom_site_aniso_label
_atom_site_aniso_U_11
_atom_site_aniso_U_22
_atom_site_aniso_U_33
_atom_site_aniso_U_23
_atom_site_aniso_U_13
_atom_site_aniso_U_12
Cu1 0.0723(8) 0.0224(5) 0.0205(4) 0.0026(4) 0.000 0.000
O1 0.060(4) 0.026(3) 0.025(2) 0.002(2) 0.000 0.000
N1 0.080(6) 0.026(4) 0.021(3) 0.000(3) 0.000 0.000
C1 0.115(7) 0.040(4) 0.029(3) -0.005(3) 0.013(4) 0.005(4)
Cu2 0.0569(8) 0.0339(7) 0.0416(6) 0.0022(5) 0.000 0.000
N2 0.076(4) 0.026(3) 0.029(2) 0.004(2) 0.009(2) 0.007(3)
O2 0.110(7) 0.074(6) 0.053(4) -0.012(4) 0.000 0.000
C2 0.084(6) 0.047(5) 0.040(3) 0.007(3) 0.022(4) 0.008(4)
N3 0.058(4) 0.030(3) 0.059(3) 0.004(3) -0.008(3) -0.006(3)
C3 0.116(9) 0.034(6) 0.035(5) 0.020(4) 0.000 0.000
N4 0.051(4) 0.028(4) 0.037(3) 0.014(3) 0.000 0.000
C4 0.093(6) 0.027(4) 0.052(4) 0.007(3) 0.018(4) 0.018(4)
C5 0.058(4) 0.038(4) 0.049(4) 0.014(3) 0.010(3) 0.013(4)
C6 0.048(4) 0.034(4) 0.042(3) 0.005(3) 0.000(3) -0.002(3)
C7 0.047(4) 0.034(4) 0.043(3) 0.005(3) -0.002(3) -0.001(3)
C8 0.043(4) 0.039(4) 0.052(4) 0.000(3) -0.009(3) 0.002(3)
C9 0.046(4) 0.036(4) 0.051(4) 0.003(3) -0.011(3) -0.003(3)
C10 0.047(4) 0.049(5) 0.065(4) 0.014(4) 0.002(4) -0.008(4)
C11 0.055(4) 0.039(4) 0.056(4) 0.011(3) 0.017(3) 0.002(3)
C12 0.069(5) 0.035(4) 0.071(5) 0.010(4) -0.022(4) -0.009(4)
C13 0.069(5) 0.035(4) 0.100(6) 0.011(4) -0.009(5) -0.008(4)
C14 0.052(4) 0.060(6) 0.065(5) 0.027(4) 0.010(4) -0.013(4)
C15 0.063(5) 0.041(4) 0.054(4) 0.019(3) 0.013(3) 0.001(4)
C16 0.099(9) 0.036(6) 0.044(5) 0.008(4) 0.000 0.000
S1C 0.064(4) 0.024(3) 0.035(4) 0.009(3) 0.000 0.000
F1C 0.068(9) 0.082(13) 0.022(5) 0.009(6) 0.000 0.000
O1C 0.011(4) 0.029(5) 0.029(4) 0.009(4) 0.011(4) 0.001(4)
C1C 0.12(2) 0.059(15) 0.014(7) -0.025(8) 0.000 0.000
S1C' 0.212(19) 0.25(2) 0.064(8) -0.085(10) 0.000 0.000
F1C' 0.12(2) 0.127(18) 0.078(15) -0.054(13) -0.047(14) -0.036(15)
O2C' 0.040(6) 0.035(7) 0.030(6) -0.011(5) 0.006(4) 0.006(4)
F2C 0.38(5) 0.38(5) 0.38(5) 0.00(2) 0.000 0.000
O2C 1.04(16) 0.09(2) 0.014(11) -0.009(13) 0.000 0.000
F2C' 0.019(10) 0.29(5) 0.088(17) -0.10(2) 0.014(10) -0.046(16)
F3C 0.23(3) 0.073(12) 0.040(8) -0.040(8) 0.000 0.000
O3C 0.031(7) 0.027(5) 0.044(5) 0.011(4) 0.006(4) -0.011(4)
F3C' 0.22(4) 0.23(5) 0.68(10) 0.35(6) 0.000 0.000
S1M 0.60(8) 0.84(11) 0.21(3) 0.000 0.000 -0.47(7)
C1M 0.107(19) 0.038(14) 0.119(19) 0.000 0.000 0.021(15)
F1M 0.07(4) 0.42(15) 0.54(17) 0.000 0.000 -0.14(6)
O1M 0.127(16) 0.012(7) 0.067(11) 0.000 0.000 0.024(9)
S1M' 0.040(4) 0.025(4) 0.049(5) 0.012(3) 0.006(3) 0.019(3)
C1M' 0.15(5) 0.15(5) 0.017(11) 0.02(2) 0.03(2) 0.15(5)
F1M' 0.032(6) 0.085(10) 0.047(6) 0.000 0.000 0.028(6)
F2M 0.102(10) 0.020(8) 0.050(7) 0.000 0.000 0.003(6)
O2M 0.050(9) 0.075(13) 0.095(12) 0.000 0.000 0.005(9)
F2M' 1.6(2) 0.05(2) 0.20(4) 0.000 0.000 0.12(6)
O3M 0.27(9) 0.05(3) 0.032(18) -0.04(2) -0.09(4) 0.09(5)
O3M' 0.061(16) 0.10(3) 0.020(11) 0.022(13) 0.008(12) 0.042(17)
F4M 0.112(18) 0.034(15) 0.041(11) -0.015(10) -0.005(11) 0.011(14)
S1X 0.095(11) 0.18(2) 1.37(12) 0.31(5) 0.000 0.000
F1X 0.095(13) 0.13(2) 0.17(2) 0.061(16) 0.000 0.000
O1X 0.033(10) 0.050(13) 0.093(15) 0.016(11) -0.009(10) 0.000(9)
C1X 0.07(2) 0.19(5) 0.15(4) 0.01(3) 0.000 0.000
O2X 0.103(19) 0.072(17) 0.105(17) -0.063(14) -0.048(14) 0.037(14)
O3X 0.50(6) 0.020(9) 0.071(12) -0.035(9) 0.000 0.000
O1S 0.078(13) 0.075(16) 0.20(2) 0.000 0.000 0.044(12)
F1S 0.8(2) 0.09(2) 0.15(3) 0.000 0.000 -0.06(6)
C1S 0.029(12) 0.12(3) 0.043(11) 0.000 0.000 -0.023(14)
F1S' 0.060(19) 0.34(8) 0.069(16) -0.04(3) -0.046(14) -0.06(3)
S1S 0.039(3) 0.034(3) 0.050(3) 0.000 0.000 -0.008(2)
S1S' 0.17(2) 0.38(4) 0.136(17) 0.000 0.000 -0.08(2)
O2S 0.073(13) 0.053(13) 0.022(7) 0.026(8) 0.010(8) -0.001(11)
F2S 0.123(18) 0.057(12) 0.111(15) -0.057(11) 0.006(14) -0.024(12)
O3S' 0.063(7) 0.056(7) 0.056(7) 0.016(5) 0.005(5) 0.000(5)
F3S 0.05(2) 0.27(7) 0.15(3) 0.00(3) -0.044(19) 0.07(3)
O1W 0.065(9) 0.039(8) 0.040(6) 0.013(5) 0.000 0.000
O2W 0.134(18) 0.20(3) 0.070(12) -0.039(15) 0.000 0.000

loop_
_atom_type_symbol
_atom_type_description
_atom_type_scat_dispersion_real
_atom_type_scat_dispersion_imag
_atom_type_scat_source
C C 0.0033 0.0016 'International Tables Vol C Tables 4.2.6.8 and 6.1.1.4'
H H 0.0000 0.0000 'International Tables Vol C Tables 4.2.6.8 and 6.1.1.4'
N N 0.0061 0.0033 'International Tables Vol C Tables 4.2.6.8 and 6.1.1.4'
O O 0.0106 0.0060 'International Tables Vol C Tables 4.2.6.8 and 6.1.1.4'
F F 0.0171 0.0103 'International Tables Vol C Tables 4.2.6.8 and 6.1.1.4'
S S 0.1246 0.1234 'International Tables Vol C Tables 4.2.6.8 and 6.1.1.4'
Cu Cu 0.3201 1.2651 'International Tables Vol C Tables 4.2.6.8 and 6.1.1.4'

loop_
_geom_angle_atom_site_label_1
_geom_angle_atom_site_label_2
_geom_angle_atom_site_label_3
_geom_angle
_geom_angle_site_symmetry_1
_geom_angle_site_symmetry_3
O1 Cu1 N1 178.1(3) . .
O1 Cu1 N2 93.95(13) . .
N1 Cu1 N2 85.82(13) . .
O1 Cu1 N2 93.94(13) . 12
N1 Cu1 N2 85.82(13) . 12
N2 Cu1 N2 164.0(3) . 12
C3 N1 C1 111.1(5) . 12
C3 N1 C1 111.1(5) . .
C1 N1 C1 112.6(7) 12 .
C3 N1 Cu1 109.4(5) . .
C1 N1 Cu1 106.2(4) 12 .
C1 N1 Cu1 106.2(4) . .
C2 C1 N1 109.9(5) . .
O2 Cu2 N4 180.0(4) . .
O2 Cu2 N3 93.65(16) . 12
N4 Cu2 N3 86.36(16) . 12
O2 Cu2 N3 93.65(16) . .
N4 Cu2 N3 86.36(16) . .
N3 Cu2 N3 163.9(3) 12 .
C4 N2 C5 107.7(5) . .
C4 N2 C2 108.3(5) . .
C5 N2 C2 111.3(5) . .
C4 N2 Cu1 103.6(5) . .
C5 N2 Cu1 117.3(4) . .
C2 N2 Cu1 108.0(4) . .
C1 C2 N2 109.2(6) . .
C13 N3 C12 107.7(6) . .
C13 N3 C14 108.7(6) . .
C12 N3 C14 109.4(6) . .
C13 N3 Cu2 104.6(5) . .
C12 N3 Cu2 119.0(5) . .
C14 N3 Cu2 107.1(4) . .
C15 N4 C15 114.1(7) 12 .
C15 N4 C16 109.8(5) 12 .
C15 N4 C16 109.8(5) . .
C15 N4 Cu2 107.9(4) 12 .
C15 N4 Cu2 107.9(4) . .
C16 N4 Cu2 107.0(5) . .
N2 C5 C6 115.3(5) . .
C11 C6 C7 119.1(6) . .
C11 C6 C5 121.1(6) . .
C7 C6 C5 119.7(6) . .
C8 C7 C6 119.5(6) . .
C7 C8 C9 122.1(7) . .
C10 C9 C8 117.0(7) . .
C10 C9 C12 121.0(7) . .
C8 C9 C12 121.7(7) . .
C9 C10 C11 122.2(7) . .
C6 C11 C10 120.1(7) . .
C9 C12 N3 115.1(6) . .
C15 C14 N3 109.6(6) . .
N4 C15 C14 109.5(5) . .
O2C S1C O2C' 28.2(11) . .
O2C S1C O2C' 28.2(11) . 12
O2C' S1C O2C' 55.7(18) . 12
O2C S1C O3C 131(2) . .
O2C' S1C O3C 115.9(13) . .
O2C' S1C O3C 127.4(14) 12 .
O2C S1C O3C 131(2) . 12
O2C' S1C O3C 127.4(14) . 12
O2C' S1C O3C 115.9(13) 12 12
O3C S1C O3C 21.0(12) . 12
O2C S1C O1C 80.7(6) . 12
O2C' S1C O1C 108.8(11) . 12
O2C' S1C O1C 53.4(11) 12 12
O3C S1C O1C 110.6(8) . 12
O3C S1C O1C 89.7(8) 12 12
O2C S1C O1C 80.7(6) . .
O2C' S1C O1C 53.4(11) . .
O2C' S1C O1C 108.8(11) 12 .
O3C S1C O1C 89.7(8) . .
O3C S1C O1C 110.6(8) 12 .
O1C S1C O1C 158.5(12) 12 .
O2C S1C C1C 117(2) . .
O2C' S1C C1C 117.4(15) . .
O2C' S1C C1C 117.4(15) 12 .
O3C S1C C1C 111.4(12) . .
O3C S1C C1C 111.4(12) 12 .
O1C S1C C1C 89.5(5) 12 .
O1C S1C C1C 89.5(5) . .
O2C S1C F2C 120(4) . .
O2C' S1C F2C 120(3) . .
O2C' S1C F2C 120(3) 12 .
O3C S1C F2C 108(3) . .
O3C S1C F2C 108(3) 12 .
O1C S1C F2C 90.1(8) 12 .
O1C S1C F2C 90.1(8) . .
C1C S1C F2C 3(4) . .
F2C F1C C1C 18(4) . .
O2C' O1C S1C' 51.6(11) . .
O2C' O1C S1C 54.6(11) . .
S1C' O1C S1C 6.4(10) . .
O2C' O1C O2C 19.5(16) . .
S1C' O1C O2C 32.3(13) . .
S1C O1C O2C 35.9(13) . .
F3C C1C F3C' 128(4) . .
F3C C1C F1C 113.2(18) . .
F3C' C1C F1C 15(3) . .
F3C C1C F1C' 55.0(17) . .
F3C' C1C F1C' 121(2) . .
F1C C1C F1C' 114(2) . .
F3C C1C F1C' 55.0(17) . 12
F3C' C1C F1C' 121(2) . 12
F1C C1C F1C' 114(2) . 12
F1C' C1C F1C' 105(3) . 12
F3C C1C F2C' 81.2(12) . .
F3C' C1C F2C' 98(2) . .
F1C C1C F2C' 97(2) . .
F1C' C1C F2C' 27.9(17) . .
F1C' C1C F2C' 133(3) 12 .
F3C C1C F2C' 81.2(12) . 12
F3C' C1C F2C' 98(2) . 12
F1C C1C F2C' 97(2) . 12
F1C' C1C F2C' 133(3) . 12
F1C' C1C F2C' 27.9(17) 12 12
F2C' C1C F2C' 161(3) . 12
F3C C1C S1C' 136(3) . .
F3C' C1C S1C' 96(4) . .
F1C C1C S1C' 110.5(17) . .
F1C' C1C S1C' 106(2) . .
F1C' C1C S1C' 106(2) 12 .
F2C' C1C S1C' 93.7(13) . .
F2C' C1C S1C' 93.7(13) 12 .
F3C C1C S1C 130(2) . .
F3C' C1C S1C 102(3) . .
F1C C1C S1C 116.3(14) . .
F1C' C1C S1C 103(2) . .
F1C' C1C S1C 103(2) 12 .
F2C' C1C S1C 92.8(14) . .
F2C' C1C S1C 92.8(14) 12 .
S1C' C1C S1C 5.9(10) . .
O2C S1C' O2C' 30.0(11) . .
O2C S1C' O2C' 30.0(11) . 12
O2C' S1C' O2C' 60(2) . 12
O2C S1C' O1C 84.8(8) . .
O2C' S1C' O1C 55.1(12) . .
O2C' S1C' O1C 114.6(14) 12 .
O2C S1C' O1C 84.8(8) . 12
O2C' S1C' O1C 114.6(14) . 12
O2C' S1C' O1C 55.1(12) 12 12
O1C S1C' O1C 169.3(18) . 12
O2C S1C' C1C 131(3) . .
O2C' S1C' C1C 128(2) . .
O2C' S1C' C1C 128(2) 12 .
O1C S1C' C1C 92.6(7) . .
O1C S1C' C1C 92.6(7) 12 .
O2C S1C' O3C 122(3) . .
O2C' S1C' O3C 109.7(18) . .
O2C' S1C' O3C 119.9(19) 12 .
O1C S1C' O3C 84.5(10) . .
O1C S1C' O3C 103.1(12) 12 .
C1C S1C' O3C 105.9(15) . .
O2C S1C' O3C 122(3) . 12
O2C' S1C' O3C 119.9(19) . 12
O2C' S1C' O3C 109.7(18) 12 12
O1C S1C' O3C 103.1(12) . 12
O1C S1C' O3C 84.5(10) 12 12
C1C S1C' O3C 105.9(15) . 12
O3C S1C' O3C 18.7(11) . 12
O2C S1C' F2C 133(4) . .
O2C' S1C' F2C 129(3) . .
O2C' S1C' F2C 129(3) 12 .
O1C S1C' F2C 92.8(8) . .
O1C S1C' F2C 92.8(8) 12 .
C1C S1C' F2C 2(4) . .
O3C S1C' F2C 104(3) . .
O3C S1C' F2C 104(3) 12 .
F2C' F1C' F3C 137(6) . .
F2C' F1C' F2C 99(5) . .
F3C F1C' F2C 40(5) . .
F2C' F1C' C1C 90(4) . .
F3C F1C' C1C 53.4(16) . .
F2C F1C' C1C 18(4) . .
O2C O2C' O2C' 16(4) . 12
O2C O2C' S1C' 45(5) . .
O2C' O2C' S1C' 60.2(10) 12 .
O2C O2C' O1C 118(5) . .
O2C' O2C' O1C 133.5(11) 12 .
S1C' O2C' O1C 73.3(15) . .
O2C O2C' S1C 48(5) . .
O2C' O2C' S1C 62.1(9) 12 .
S1C' O2C' S1C 6.8(11) . .
O1C O2C' S1C 71.9(15) . .
F3C F2C F1C' 64(6) . .
F3C F2C F1C' 64(6) . 12
F1C' F2C F1C' 117(10) . 12
F3C F2C F1C 148(10) . .
F1C' F2C F1C 122(5) . .
F1C' F2C F1C 122(5) 12 .
F3C F2C F3C' 162(10) . .
F1C' F2C F3C' 120(5) . .
F1C' F2C F3C' 120(5) 12 .
F1C F2C F3C' 14(3) . .
F3C F2C F2C' 91(5) . 12
F1C' F2C F2C' 140(9) . 12
F1C' F2C F2C' 27(2) 12 12
F1C F2C F2C' 96(5) . 12
F3C' F2C F2C' 93(5) . 12
F3C F2C F2C' 91(5) . .
F1C' F2C F2C' 27(2) . .
F1C' F2C F2C' 140(9) 12 .
F1C F2C F2C' 96(5) . .
F3C' F2C F2C' 93(5) . .
F2C' F2C F2C' 154(7) 12 .
F3C F2C S1C' 122(9) . .
F1C' F2C S1C' 89(5) . .
F1C' F2C S1C' 89(5) 12 .
F1C F2C S1C' 90(5) . .
F3C' F2C S1C' 76(5) . .
F2C' F2C S1C' 78(3) 12 .
F2C' F2C S1C' 78(3) . .
F3C F2C S1C 117(9) . .
F1C' F2C S1C 87(5) . .
F1C' F2C S1C 87(5) 12 .
F1C F2C S1C 95(5) . .
F3C' F2C S1C 81(5) . .
F2C' F2C S1C 78(3) 12 .
F2C' F2C S1C 78(3) . .
S1C' F2C S1C 4.7(8) . .
O2C' O2C O2C' 148(9) 12 .
O2C' O2C S1C' 105(5) 12 .
O2C' O2C S1C' 105(5) . .
O2C' O2C S1C 104(6) 12 .
O2C' O2C S1C 104(6) . .
S1C' O2C S1C 8.3(16) . .
O2C' O2C O1C 167(7) 12 .
O2C' O2C O1C 43(4) . .
S1C' O2C O1C 63.0(12) . .
S1C O2C O1C 63.4(12) . .
O2C' O2C O1C 43(4) 12 12
O2C' O2C O1C 167(7) . 12
S1C' O2C O1C 63.0(12) . 12
S1C O2C O1C 63.4(12) . 12
O1C O2C O1C 126(2) . 12
F1C' F2C' C1C 63(3) . .
F1C' F2C' F2C 54(4) . .
C1C F2C' F2C 16(3) . .
F2C F3C C1C 16(7) . .
F2C F3C F1C' 76(3) . .
C1C F3C F1C' 71.6(14) . .
F2C F3C F1C' 76(3) . 12
C1C F3C F1C' 71.6(14) . 12
F1C' F3C F1C' 134(3) . 12
O3C O3C S1C 79.5(6) 12 .
O3C O3C S1C' 80.7(5) 12 .
S1C O3C S1C' 1.2(3) . .
C1C F3C' F2C 17(4) . .
S1M' S1M S1M' 42(4) 10_556 .
S1M' S1M C1M' 29(3) 10_556 10_556
S1M' S1M C1M' 46(4) . 10_556
S1M' S1M C1M' 46(4) 10_556 .
S1M' S1M C1M' 29(3) . .
C1M' S1M C1M' 28(2) 10_556 .
S1M' S1M O3M' 33.7(11) 10_556 10_556
S1M' S1M O3M' 76(4) . 10_556
C1M' S1M O3M' 46(3) 10_556 10_556
C1M' S1M O3M' 73(3) . 10_556
S1M' S1M O3M' 76(4) 10_556 .
S1M' S1M O3M' 33.7(11) . .
C1M' S1M O3M' 73(3) 10_556 .
C1M' S1M O3M' 46(3) . .
O3M' S1M O3M' 110(5) 10_556 .
S1M' S1M C1M 53(3) 10_556 .
S1M' S1M C1M 53(3) . .
C1M' S1M C1M 24.2(15) 10_556 .
C1M' S1M C1M 24.2(15) . .
O3M' S1M C1M 67(2) 10_556 .
O3M' S1M C1M 67(2) . .
C1M' C1M C1M' 53(6) . 10_556
C1M' C1M F1M' 134(4) . .
C1M' C1M F1M' 134(4) 10_556 .
C1M' C1M F2M' 112(7) . .
C1M' C1M F2M' 112(7) 10_556 .
F1M' C1M F2M' 105(7) . .
C1M' C1M F2M 92(5) . .
C1M' C1M F2M 92(5) 10_556 .
F1M' C1M F2M 127(4) . .
F2M' C1M F2M 23(6) . .
C1M' C1M F4M 57(4) . .
C1M' C1M F4M 110(3) 10_556 .
F1M' C1M F4M 97.1(19) . .
F2M' C1M F4M 89.6(15) . .
F2M C1M F4M 86.8(14) . .
C1M' C1M F4M 110(3) . 10_556
C1M' C1M F4M 57(4) 10_556 10_556
F1M' C1M F4M 97.1(19) . 10_556
F2M' C1M F4M 89.6(15) . 10_556
F2M C1M F4M 86.8(14) . 10_556
F4M C1M F4M 166(4) . 10_556
C1M' C1M S1M' 19(4) . .
C1M' C1M S1M' 42(3) 10_556 .
F1M' C1M S1M' 125(2) . .
F2M' C1M S1M' 128(6) . .
F2M C1M S1M' 106(3) . .
F4M C1M S1M' 71.9(16) . .
F4M C1M S1M' 98(2) 10_556 .
C1M' C1M S1M' 42(3) . 10_556
C1M' C1M S1M' 19(4) 10_556 10_556
F1M' C1M S1M' 125(2) . 10_556
F2M' C1M S1M' 128(6) . 10_556
F2M C1M S1M' 106(3) . 10_556
F4M C1M S1M' 98(2) . 10_556
F4M C1M S1M' 71.9(16) 10_556 10_556
S1M' C1M S1M' 25.8(8) . 10_556
C1M' C1M S1M 48(4) . .
C1M' C1M S1M 48(4) 10_556 .
F1M' C1M S1M 99(3) . .
F2M' C1M S1M 156(7) . .
F2M C1M S1M 134(4) . .
F4M C1M S1M 87.5(16) . .
F4M C1M S1M 87.5(16) 10_556 .
S1M' C1M S1M 30(2) . .
S1M' C1M S1M 30(2) 10_556 .
C1S F1M F1S 144(10) . .
C1S F1M F3S 95(6) . 10_556
F1S F1M F3S 59(9) . 10_556
C1S F1M F3S 95(6) . .
F1S F1M F3S 59(9) . .
F3S F1M F3S 80(10) 10_556 .
C1S F1M F1S' 70(3) . 10_556
F1S F1M F1S' 113(5) . 10_556
F3S F1M F1S' 66(4) 10_556 10_556
F3S F1M F1S' 141(10) . 10_556
C1S F1M F1S' 70(3) . .
F1S F1M F1S' 113(5) . .
F3S F1M F1S' 141(10) 10_556 .
F3S F1M F1S' 66(4) . .
F1S' F1M F1S' 133(9) 10_556 .
C1S F1M F2S 59(6) . .
F1S F1M F2S 145(3) . .
F3S F1M F2S 154(6) 10_556 .
F3S F1M F2S 104(5) . .
F1S' F1M F2S 99(8) 10_556 .
F1S' F1M F2S 38(4) . .
C1S F1M F2S 59(6) . 10_556
F1S F1M F2S 145(3) . 10_556
F3S F1M F2S 104(5) 10_556 10_556
F3S F1M F2S 154(6) . 10_556
F1S' F1M F2S 38(4) 10_556 10_556
F1S' F1M F2S 99(8) . 10_556
F2S F1M F2S 62(5) . 10_556
S1M' O1M S1M' 32.0(7) 10_556 .
S1M' S1M' C1M' 91.6(19) 10_556 .
S1M' S1M' S1M 68.9(19) 10_556 .
C1M' S1M' S1M 116(3) . .
S1M' S1M' C1M' 49(3) 10_556 10_556
C1M' S1M' C1M' 43(3) . 10_556
S1M S1M' C1M' 95(2) . 10_556
S1M' S1M' O3M' 171.9(17) 10_556 .
C1M' S1M' O3M' 83(3) . .
S1M S1M' O3M' 119(2) . .
C1M' S1M' O3M' 126(3) 10_556 .
S1M' S1M' O2M 73.7(4) 10_556 .
C1M' S1M' O2M 104(2) . .
S1M S1M' O2M 125(3) . .
C1M' S1M' O2M 89(2) 10_556 .
O3M' S1M' O2M 101.9(13) . .
S1M' S1M' O1M 74.0(4) 10_556 .
C1M' S1M' O1M 124(2) . .
S1M S1M' O1M 9(3) . .
C1M' S1M' O1M 103(2) 10_556 .
O3M' S1M' O1M 114.0(17) . .
O2M S1M' O1M 121.6(13) . .
S1M' S1M' O3M 145(2) 10_556 .
C1M' S1M' O3M 55(3) . .
S1M S1M' O3M 114(3) . .
C1M' S1M' O3M 98(3) 10_556 .
O3M' S1M' O3M 31(3) . .
O2M S1M' O3M 119.9(19) . .
O1M S1M' O3M 114.4(16) . .
S1M' S1M' C1M 77.1(4) 10_556 .
C1M' S1M' C1M 20(2) . .
S1M S1M' C1M 98(3) . .
C1M' S1M' C1M 31(2) 10_556 .
O3M' S1M' C1M 98.7(16) . .
O2M S1M' C1M 111.6(15) . .
O1M S1M' C1M 106.7(14) . .
O3M S1M' C1M 68(2) . .
S1M' S1M' F4M 129.2(9) 10_556 .
C1M' S1M' F4M 38(2) . .
S1M S1M' F4M 118(3) . .
C1M' S1M' F4M 81(3) 10_556 .
O3M' S1M' F4M 46(2) . .
O2M S1M' F4M 117.2(12) . .
O1M S1M' F4M 121.0(13) . .
O3M S1M' F4M 17(2) . .
C1M S1M' F4M 52.4(10) . .
S1M' S1M' O3M' 5.1(11) 10_556 10_556
C1M' S1M' O3M' 88(2) . 10_556
S1M S1M' O3M' 74(2) . 10_556
C1M' S1M' O3M' 45(3) 10_556 10_556
O3M' S1M' O3M' 167(3) . 10_556
O2M S1M' O3M' 71.1(8) . 10_556
O1M S1M' O3M' 79.0(11) . 10_556
O3M S1M' O3M' 143(3) . 10_556
C1M S1M' O3M' 74.5(11) . 10_556
F4M S1M' O3M' 126.1(12) . 10_556
C1M' C1M' S1M' 88.4(19) 10_556 .
C1M' C1M' C1M 64(3) 10_556 .
S1M' C1M' C1M 141(5) . .
C1M' C1M' S1M' 49(3) 10_556 10_556
S1M' C1M' S1M' 40(3) . 10_556
C1M C1M' S1M' 108(3) . 10_556
C1M' C1M' O3M 169(2) 10_556 .
S1M' C1M' O3M 90(5) . .
C1M C1M' O3M 113(6) . .
S1M' C1M' O3M 129(7) 10_556 .
C1M' C1M' F4M 152(3) 10_556 .
S1M' C1M' F4M 118(4) . .
C1M C1M' F4M 88(5) . .
S1M' C1M' F4M 157(5) 10_556 .
O3M C1M' F4M 28(3) . .
C1M' C1M' O3M' 148(3) 10_556 .
S1M' C1M' O3M' 60(3) . .
C1M C1M' O3M' 146(5) . .
S1M' C1M' O3M' 100(6) 10_556 .
O3M C1M' O3M' 33(3) . .
F4M C1M' O3M' 60(2) . .
C1M' C1M' F2M 75.2(13) 10_556 .
S1M' C1M' F2M 148(4) . .
C1M C1M' F2M 53(5) . .
S1M' C1M' F2M 118(2) 10_556 .
O3M C1M' F2M 111(5) . .
F4M C1M' F2M 85(4) . .
O3M' C1M' F2M 129(3) . .
C1M' C1M' S1M 75.8(10) 10_556 .
S1M' C1M' S1M 35(3) . .
C1M C1M' S1M 108(4) . .
S1M' C1M' S1M 40(4) 10_556 .
O3M C1M' S1M 97(4) . .
F4M C1M' S1M 120(3) . .
O3M' C1M' S1M 80(4) . .
F2M C1M' S1M 150.4(18) . .
C1M' C1M' F2M' 76.1(14) 10_556 .
S1M' C1M' F2M' 161(4) . .
C1M C1M' F2M' 38(5) . .
S1M' C1M' F2M' 124(2) 10_556 .
O3M C1M' F2M' 107(6) . .
F4M C1M' F2M' 79(4) . .
O3M' C1M' F2M' 134(4) . .
F2M C1M' F2M' 17(4) . .
S1M C1M' F2M' 144(3) . .
C1M' C1M' O2M 77.0(8) 10_556 .
S1M' C1M' O2M 47(3) . .
C1M C1M' O2M 137(3) . .
S1M' C1M' O2M 49(3) 10_556 .
O3M C1M' O2M 109(5) . .
F4M C1M' O2M 127(3) . .
O3M' C1M' O2M 77(3) . .
F2M C1M' O2M 101.8(17) . .
S1M C1M' O2M 77(5) . .
F2M' C1M' O2M 118(4) . .
F2M' F2M C1M 61(7) . .
F2M' F2M C1M' 93(7) . .
C1M F2M C1M' 35.2(17) . .
F2M' F2M C1M' 93(7) . 10_556
C1M F2M C1M' 35.2(17) . 10_556
C1M' F2M C1M' 30(3) . 10_556
S1M' O2M S1M' 32.5(8) . 10_556
S1M' O2M C1M' 41.4(14) . 10_556
S1M' O2M C1M' 28.7(19) 10_556 10_556
S1M' O2M C1M' 28.7(19) . .
S1M' O2M C1M' 41.4(14) 10_556 .
C1M' O2M C1M' 26.1(17) 10_556 .
F2M F2M' C1M 97(10) . .
F2M F2M' C1M' 70(8) . .
C1M F2M' C1M' 30(3) . .
F2M F2M' C1M' 70(8) . 10_556
C1M F2M' C1M' 30(3) . 10_556
C1M' F2M' C1M' 28(3) . 10_556
F4M O3M O3M' 152(10) . .
F4M O3M C1M' 85(7) . .
O3M' O3M C1M' 86(5) . .
F4M O3M S1M' 120(6) . .
O3M' O3M S1M' 55(2) . .
C1M' O3M S1M' 35(4) . .
O3M O3M' S1M' 93(4) . .
O3M O3M' F4M 13(4) . .
S1M' O3M' F4M 93(2) . .
O3M O3M' C1M' 60(5) . .
S1M' O3M' C1M' 37(3) . .
F4M O3M' C1M' 57(3) . .
O3M O3M' S1M 93(4) . .
S1M' O3M' S1M 27(2) . .
F4M O3M' S1M 98(2) . .
C1M' O3M' S1M 54(2) . .
O3M O3M' S1M' 92(4) . 10_556
S1M' O3M' S1M' 3.0(6) . 10_556
F4M O3M' S1M' 91.6(17) . 10_556
C1M' O3M' S1M' 35(3) . 10_556
S1M O3M' S1M' 30(2) . 10_556
O3M F4M C1M' 67(5) . .
O3M F4M O3M' 16(6) . .
C1M' F4M O3M' 63(3) . .
O3M F4M C1M 97(5) . .
C1M' F4M C1M 34(3) . .
O3M' F4M C1M 96(2) . .
O3M F4M S1M' 43(4) . .
C1M' F4M S1M' 24(3) . .
O3M' F4M S1M' 40.5(12) . .
C1M F4M S1M' 55.8(16) . .
O3X S1X O1X 142.9(17) . .
O3X S1X O1X 142.9(16) . 12
O1X S1X O1X 74(3) . 12
O3X S1X O2X 59(3) . 12
O1X S1X O2X 127.2(19) . 12
O1X S1X O2X 99.2(13) 12 12
O3X S1X O2X 59(3) . .
O1X S1X O2X 99.2(13) . .
O1X S1X O2X 127.2(19) 12 .
O2X S1X O2X 43(2) 12 .
O3X S1X C1X 115(2) . .
O1X S1X C1X 72(3) . .
O1X S1X C1X 72(3) 12 .
O2X S1X C1X 156.7(13) 12 .
O2X S1X C1X 156.7(13) . .
F1X C1X S1X 135(4) . .
O2X O2X O3X 64.9(11) 12 .
O2X O2X S1X 68.3(11) 12 .
O3X O2X S1X 40.4(16) . .
S1X O3X O2X 80(2) . 12
S1X O3X O2X 80(2) . .
O2X O3X O2X 50(2) 12 .
S1S O1S S1S' 2.9(10) . .
F1M F1S F3S 70(7) . 10_556
F1M F1S F3S 70(7) . .
F3S F1S F3S 90(9) 10_556 .
F1M F1S C1S 17(6) . .
F3S F1S C1S 60(5) 10_556 .
F3S F1S C1S 60(5) . .
F1M C1S F1S' 76(3) . 10_556
F1M C1S F1S' 76(3) . .
F1S' C1S F1S' 142(5) 10_556 .
F1M C1S F3S 49(6) . 10_556
F1S' C1S F3S 60(4) 10_556 10_556
F1S' C1S F3S 115(5) . 10_556
F1M C1S F3S 49(6) . .
F1S' C1S F3S 115(5) 10_556 .
F1S' C1S F3S 60(4) . .
F3S C1S F3S 59(6) 10_556 .
F1M C1S F2S 90(7) . .
F1S' C1S F2S 114(5) 10_556 .
F1S' C1S F2S 43(3) . .
F3S C1S F2S 140(4) 10_556 .
F3S C1S F2S 100(3) . .
F1M C1S F2S 90(7) . 10_556
F1S' C1S F2S 43(3) 10_556 10_556
F1S' C1S F2S 114(5) . 10_556
F3S C1S F2S 100(3) 10_556 10_556
F3S C1S F2S 140(4) . 10_556
F2S C1S F2S 74(4) . 10_556
F1M C1S F1S 18(8) . .
F1S' C1S F1S 80(3) 10_556 .
F1S' C1S F1S 80(3) . .
F3S C1S F1S 37(3) 10_556 .
F3S C1S F1S 37(3) . .
F2S C1S F1S 105(3) . .
F2S C1S F1S 105(3) 10_556 .
F1M C1S S1S 154(9) . .
F1S' C1S S1S 108(2) 10_556 .
F1S' C1S S1S 108(2) . .
F3S C1S S1S 110(3) 10_556 .
F3S C1S S1S 110(3) . .
F2S C1S S1S 110(2) . .
F2S C1S S1S 110(2) 10_556 .
F1S C1S S1S 136(4) . .
F1M C1S S1S' 141(9) . .
F1S' C1S S1S' 109(2) 10_556 .
F1S' C1S S1S' 109(2) . .
F3S C1S S1S' 98(3) 10_556 .
F3S C1S S1S' 98(3) . .
F2S C1S S1S' 120(2) . .
F2S C1S S1S' 120(2) 10_556 .
F1S C1S S1S' 123(4) . .
S1S C1S S1S' 13.1(12) . .
F2S F1S' C1S 70(3) . .
F2S F1S' F3S 127(5) . .
C1S F1S' F3S 61(3) . .
F2S F1S' F1M 83(6) . .
C1S F1S' F1M 34.3(19) . .
F3S F1S' F1M 45(4) . .
O3S' S1S O3S' 89(2) 10_556 .
O3S' S1S O1S 126.8(12) 10_556 .
O3S' S1S O1S 126.8(12) . .
O3S' S1S O2S 36.5(11) 10_556 10_556
O3S' S1S O2S 124.1(18) . 10_556
O1S S1S O2S 93.4(9) . 10_556
O3S' S1S O2S 124.1(18) 10_556 .
O3S' S1S O2S 36.5(11) . .
O1S S1S O2S 93.4(9) . .
O2S S1S O2S 153.3(17) 10_556 .
O3S' S1S C1S 102.8(14) 10_556 .
O3S' S1S C1S 102.8(14) . .
O1S S1S C1S 104.7(16) . .
O2S S1S C1S 101.6(8) 10_556 .
O2S S1S C1S 101.6(8) . .
O3S' S1S' O3S' 115(4) 10_556 .
O3S' S1S' O2S 36.3(14) 10_556 10_556
O3S' S1S' O2S 146(3) . 10_556
O3S' S1S' O2S 146(3) 10_556 .
O3S' S1S' O2S 36.3(14) . .
O2S S1S' O2S 151(2) 10_556 .
O3S' S1S' C1S 112(2) 10_556 .
O3S' S1S' C1S 112(2) . .
O2S S1S' C1S 99.7(13) 10_556 .
O2S S1S' C1S 99.7(13) . .
O3S' S1S' O1S 113(2) 10_556 .
O3S' S1S' O1S 113(2) . .
O2S S1S' O1S 79.5(15) 10_556 .
O2S S1S' O1S 79.5(15) . .
C1S S1S' O1S 89(2) . .
O3S' O2S S1S 60.6(18) . .
O3S' O2S S1S' 46.0(18) . .
S1S O2S S1S' 14.8(14) . .
F1S' F2S C1S 67(3) . .
F1S' F2S F1M 59(3) . .
C1S F2S F1M 30.2(15) . .
F1S' F2S F2S 117(4) . 10_556
C1S F2S F2S 53.2(19) . 10_556
F1M F2S F2S 59(3) . 10_556
O2S O3S' S1S' 98(3) . .
O2S O3S' S1S 83(2) . .
S1S' O3S' S1S 15.2(17) . .
F1S F3S F1M 50(7) . .
F1S F3S F3S 45(5) . 10_556
F1M F3S F3S 50(7) . 10_556
F1S F3S F1S' 109(7) . .
F1M F3S F1S' 69(5) . .
F3S F3S F1S' 116(4) 10_556 .
F1S F3S C1S 84(6) . .
F1M F3S C1S 36(3) . .
F3S F3S C1S 61(3) 10_556 .
F1S' F3S C1S 59(3) . .

loop_
_geom_bond_atom_site_label_1
_geom_bond_atom_site_label_2
_geom_bond_distance
_geom_bond_site_symmetry_2
Cu1 O1 1.912(5) .
Cu1 N1 1.980(6) .
Cu1 N2 2.067(6) .
Cu1 N2 2.067(6) 12
N1 C3 1.475(12) .
N1 C1 1.512(8) 12
N1 C1 1.513(8) .
C1 C2 1.478(11) .
Cu2 O2 1.931(7) .
Cu2 N4 1.975(7) .
Cu2 N3 2.037(6) 12
Cu2 N3 2.037(6) .
N2 C4 1.483(8) .
N2 C5 1.497(9) .
N2 C2 1.507(7) .
N3 C13 1.466(9) .
N3 C12 1.500(9) .
N3 C14 1.515(9) .
N4 C15 1.463(7) 12
N4 C15 1.463(7) .
N4 C16 1.487(12) .
C5 C6 1.514(9) .
C6 C11 1.375(9) .
C6 C7 1.405(9) .
C7 C8 1.377(9) .
C8 C9 1.390(9) .
C9 C10 1.382(10) .
C9 C12 1.489(10) .
C10 C11 1.382(10) .
C14 C15 1.497(10) .
S1C O2C 1.07(4) .
S1C O2C' 1.40(3) .
S1C O2C' 1.40(3) 12
S1C O3C 1.466(17) .
S1C O3C 1.466(17) 12
S1C O1C 1.630(13) 12
S1C O1C 1.630(13) .
S1C C1C 1.68(2) .
S1C F2C 2.11(9) .
F1C F2C 1.37(12) .
F1C C1C 1.38(3) .
O1C O2C' 1.38(3) .
O1C S1C' 1.609(13) .
O1C O2C 1.80(2) .
C1C F3C 1.20(3) .
C1C F3C' 1.36(6) .
C1C F1C' 1.42(4) .
C1C F1C' 1.42(4) 12
C1C F2C' 1.60(2) .
C1C F2C' 1.60(2) 12
C1C S1C' 1.61(2) .
S1C' O2C 0.96(4) .
S1C' O2C' 1.32(3) .
S1C' O2C' 1.32(3) 12
S1C' O1C 1.609(13) 12
S1C' O3C 1.64(2) .
S1C' O3C 1.64(2) 12
S1C' F2C 2.05(9) .
F1C' F2C' 0.75(4) .
F1C' F3C 1.23(5) .
F1C' F2C 1.33(6) .
O2C' O2C 0.68(2) .
O2C' O2C' 1.31(4) 12
F2C F3C 0.87(11) .
F2C F1C' 1.33(6) 12
F2C F3C' 1.46(11) .
F2C F2C' 1.62(3) 12
F2C F2C' 1.62(3) .
O2C O2C' 0.68(2) 12
O2C O1C 1.80(2) 12
F3C F1C' 1.23(5) 12
O3C O3C 0.53(3) 12
S1M S1M' 1.13(9) 10_556
S1M S1M' 1.13(9) .
S1M C1M' 1.76(7) 10_556
S1M C1M' 1.76(7) .
S1M O3M' 2.14(6) 10_556
S1M O3M' 2.14(6) .
S1M C1M 2.26(7) .
C1M C1M' 0.98(6) .
C1M C1M' 0.98(6) 10_556
C1M F1M' 1.11(4) .
C1M F2M' 1.18(5) .
C1M F2M 1.34(4) .
C1M F4M 1.74(3) .
C1M F4M 1.74(3) 10_556
C1M S1M' 1.82(4) .
C1M S1M' 1.82(4) 10_556
F1M C1S 0.81(5) .
F1M F1S 0.86(12) .
F1M F3S 1.05(9) 10_556
F1M F3S 1.05(9) .
F1M F1S' 1.39(5) 10_556
F1M F1S' 1.39(5) .
F1M F2S 1.61(9) .
F1M F2S 1.61(9) 10_556
O1M S1M' 1.472(17) 10_556
O1M S1M' 1.472(17) .
S1M' S1M' 0.812(17) 10_556
S1M' C1M' 0.95(9) .
S1M' C1M' 1.27(7) 10_556
S1M' O3M' 1.36(3) .
S1M' O2M 1.450(18) .
S1M' O3M 1.65(3) .
S1M' F4M 2.09(3) .
S1M' O3M' 2.17(3) 10_556
C1M' C1M' 0.86(6) 10_556
C1M' S1M' 1.27(7) 10_556
C1M' O3M 1.35(5) .
C1M' F4M 1.47(6) .
C1M' O3M' 1.56(6) .
C1M' F2M 1.69(8) .
C1M' F2M' 1.79(11) .
C1M' O2M 1.91(7) .
F2M F2M' 0.52(12) .
F2M C1M' 1.69(8) 10_556
O2M S1M' 1.450(18) 10_556
O2M C1M' 1.91(7) 10_556
F2M' C1M' 1.79(11) 10_556
O3M F4M 0.70(7) .
O3M O3M' 0.86(7) .
O3M' F4M 1.51(6) .
O3M' S1M' 2.17(3) 10_556
S1X O3X 1.13(6) .
S1X O1X 1.67(5) .
S1X O1X 1.67(5) 12
S1X O2X 1.72(6) 12
S1X O2X 1.72(6) .
S1X C1X 1.82(7) .
F1X C1X 1.41(5) .
O2X O2X 1.27(5) 12
O2X O3X 1.50(3) .
O3X O2X 1.50(3) 12
O1S S1S 1.42(2) .
O1S S1S' 1.81(3) .
F1S F3S 0.96(9) 10_556
F1S F3S 0.96(9) .
F1S C1S 1.59(8) .
C1S F1S' 1.35(3) 10_556
C1S F1S' 1.35(3) .
C1S F3S 1.38(5) 10_556
C1S F3S 1.38(5) .
C1S F2S 1.39(4) .
C1S F2S 1.39(4) 10_556
C1S S1S 1.71(3) .
C1S S1S' 1.74(4) .
F1S' F2S 1.01(6) .
F1S' F3S 1.36(8) .
S1S O3S' 1.34(2) 10_556
S1S O3S' 1.34(2) .
S1S O2S 1.527(15) 10_556
S1S O2S 1.527(15) .
S1S' O3S' 1.11(2) 10_556
S1S' O3S' 1.11(2) .
S1S' O2S 1.535(19) 10_556
S1S' O2S 1.535(19) .
O2S O3S' 0.92(3) .
F2S F2S 1.66(7) 10_556
F3S F3S 1.35(14) 10_556

loop_
_geom_torsion_atom_site_label_1
_geom_torsion_atom_site_label_2
_geom_torsion_atom_site_label_3
_geom_torsion_atom_site_label_4
_geom_torsion
_geom_torsion_site_symmetry_1
_geom_torsion_site_symmetry_4
O1 Cu1 N1 C3 180.000(13) . .
N2 Cu1 N1 C3 -96.86(15) . .
N2 Cu1 N1 C3 96.86(15) 12 .
O1 Cu1 N1 C1 60.0(5) . 12
N2 Cu1 N1 C1 143.2(5) . 12
N2 Cu1 N1 C1 -23.1(5) 12 12
O1 Cu1 N1 C1 -60.0(5) . .
N2 Cu1 N1 C1 23.1(5) . .
N2 Cu1 N1 C1 -143.2(5) 12 .
C3 N1 C1 C2 73.1(7) . .
C1 N1 C1 C2 -161.7(4) 12 .
Cu1 N1 C1 C2 -45.8(7) . .
O1 Cu1 N2 C4 65.4(4) . .
N1 Cu1 N2 C4 -112.7(4) . .
N2 Cu1 N2 C4 -53.9(11) 12 .
O1 Cu1 N2 C5 -53.2(4) . .
N1 Cu1 N2 C5 128.8(5) . .
N2 Cu1 N2 C5 -172.5(7) 12 .
O1 Cu1 N2 C2 -179.9(4) . .
N1 Cu1 N2 C2 2.0(5) . .
N2 Cu1 N2 C2 60.8(11) 12 .
N1 C1 C2 N2 49.2(8) . .
C4 N2 C2 C1 83.7(7) . .
C5 N2 C2 C1 -158.0(6) . .
Cu1 N2 C2 C1 -27.9(7) . .
O2 Cu2 N3 C13 -69.5(5) . .
N4 Cu2 N3 C13 110.5(5) . .
N3 Cu2 N3 C13 47.4(14) 12 .
O2 Cu2 N3 C12 50.7(6) . .
N4 Cu2 N3 C12 -129.3(5) . .
N3 Cu2 N3 C12 167.6(9) 12 .
O2 Cu2 N3 C14 175.2(5) . .
N4 Cu2 N3 C14 -4.7(5) . .
N3 Cu2 N3 C14 -67.9(13) 12 .
O2 Cu2 N4 C15 118(100) . 12
N3 Cu2 N4 C15 21.0(5) 12 12
N3 Cu2 N4 C15 -144.7(5) . 12
O2 Cu2 N4 C15 -118(100) . .
N3 Cu2 N4 C15 144.7(5) 12 .
N3 Cu2 N4 C15 -21.0(5) . .
O2 Cu2 N4 C16 0(100) . .
N3 Cu2 N4 C16 -97.16(17) 12 .
N3 Cu2 N4 C16 97.16(17) . .
C4 N2 C5 C6 178.3(5) . .
C2 N2 C5 C6 59.6(7) . .
Cu1 N2 C5 C6 -65.4(6) . .
N2 C5 C6 C11 -100.3(8) . .
N2 C5 C6 C7 85.3(7) . .
C11 C6 C7 C8 1.1(9) . .
C5 C6 C7 C8 175.6(6) . .
C6 C7 C8 C9 -2.2(10) . .
C7 C8 C9 C10 2.3(10) . .
C7 C8 C9 C12 -171.2(6) . .
C8 C9 C10 C11 -1.3(10) . .
C12 C9 C10 C11 172.2(7) . .
C7 C6 C11 C10 -0.2(10) . .
C5 C6 C11 C10 -174.6(6) . .
C9 C10 C11 C6 0.3(11) . .
C10 C9 C12 N3 103.9(8) . .
C8 C9 C12 N3 -82.9(8) . .
C13 N3 C12 C9 -179.6(7) . .
C14 N3 C12 C9 -61.6(8) . .
Cu2 N3 C12 C9 61.8(8) . .
C13 N3 C14 C15 -83.3(7) . .
C12 N3 C14 C15 159.4(6) . .
Cu2 N3 C14 C15 29.2(7) . .
C15 N4 C15 C14 163.0(5) 12 .
C16 N4 C15 C14 -73.2(8) . .
Cu2 N4 C15 C14 43.1(7) . .
N3 C14 C15 N4 -48.4(8) . .
O2C S1C O1C O2C' 8(3) . .
O2C' S1C O1C O2C' 6.5(6) 12 .
O3C S1C O1C O2C' -123.3(17) . .
O3C S1C O1C O2C' -121.9(17) 12 .
O1C S1C O1C O2C' 38(3) 12 .
C1C S1C O1C O2C' 125.4(18) . .
F2C S1C O1C O2C' 129(3) . .
O2C S1C O1C S1C' -51(7) . .
O2C' S1C O1C S1C' -59(7) . .
O2C' S1C O1C S1C' -53(7) 12 .
O3C S1C O1C S1C' 177(7) . .
O3C S1C O1C S1C' 179(100) 12 .
O1C S1C O1C S1C' -21(6) 12 .
C1C S1C O1C S1C' 66(7) . .
F2C S1C O1C S1C' 69(8) . .
O2C' S1C O1C O2C -8(3) . .
O2C' S1C O1C O2C -2(3) 12 .
O3C S1C O1C O2C -131(2) . .
O3C S1C O1C O2C -130(2) 12 .
O1C S1C O1C O2C 30(4) 12 .
C1C S1C O1C O2C 117(2) . .
F2C S1C O1C O2C 121(4) . .
F2C F1C C1C F3C 0.000(12) . .
F2C F1C C1C F3C' 180.00(5) . .
F2C F1C C1C F1C' 60.6(19) . .
F2C F1C C1C F1C' -60.6(19) . 12
F2C F1C C1C F2C' 83.4(11) . .
F2C F1C C1C F2C' -83.4(11) . 12
F2C F1C C1C S1C' 180.000(14) . .
F2C F1C C1C S1C 180.000(14) . .
O2C S1C C1C F3C 180.000(4) . .
O2C' S1C C1C F3C 148.2(11) . .
O2C' S1C C1C F3C -148.2(11) 12 .
O3C S1C C1C F3C 11.3(6) . .
O3C S1C C1C F3C -11.3(6) 12 .
O1C S1C C1C F3C -100.7(6) 12 .
O1C S1C C1C F3C 100.7(6) . .
F2C S1C C1C F3C 0.00(5) . .
O2C S1C C1C F3C' 0.000(14) . .
O2C' S1C C1C F3C' -31.8(11) . .
O2C' S1C C1C F3C' 31.8(11) 12 .
O3C S1C C1C F3C' -168.7(6) . .
O3C S1C C1C F3C' 168.7(6) 12 .
O1C S1C C1C F3C' 79.3(6) 12 .
O1C S1C C1C F3C' -79.3(6) . .
F2C S1C C1C F3C' 180.00(5) . .
O2C S1C C1C F1C 0.000(5) . .
O2C' S1C C1C F1C -31.8(11) . .
O2C' S1C C1C F1C 31.8(11) 12 .
O3C S1C C1C F1C -168.7(6) . .
O3C S1C C1C F1C 168.7(6) 12 .
O1C S1C C1C F1C 79.3(6) 12 .
O1C S1C C1C F1C -79.3(6) . .
F2C S1C C1C F1C 180.00(5) . .
O2C S1C C1C F1C' 125.6(19) . .
O2C' S1C C1C F1C' 94(2) . .
O2C' S1C C1C F1C' 157(2) 12 .
O3C S1C C1C F1C' -43(2) . .
O3C S1C C1C F1C' -66(2) 12 .
O1C S1C C1C F1C' -155(2) 12 .
O1C S1C C1C F1C' 46(2) . .
F2C S1C C1C F1C' -54.4(19) . .
O2C S1C C1C F1C' -125.6(19) . 12
O2C' S1C C1C F1C' -157(2) . 12
O2C' S1C C1C F1C' -94(2) 12 12
O3C S1C C1C F1C' 66(2) . 12
O3C S1C C1C F1C' 43(2) 12 12
O1C S1C C1C F1C' -46(2) 12 12
O1C S1C C1C F1C' 155(2) . 12
F2C S1C C1C F1C' 54.4(19) . 12
O2C S1C C1C F2C' 99.2(18) . .
O2C' S1C C1C F2C' 67(2) . .
O2C' S1C C1C F2C' 131(2) 12 .
O3C S1C C1C F2C' -70(2) . .
O3C S1C C1C F2C' -92.1(19) 12 .
O1C S1C C1C F2C' 178.4(19) 12 .
O1C S1C C1C F2C' 19.9(19) . .
F2C S1C C1C F2C' -80.8(18) . .
O2C S1C C1C F2C' -99.2(18) . 12
O2C' S1C C1C F2C' -131(2) . 12
O2C' S1C C1C F2C' -67(2) 12 12
O3C S1C C1C F2C' 92.1(19) . 12
O3C S1C C1C F2C' 70(2) 12 12
O1C S1C C1C F2C' -19.9(19) 12 12
O1C S1C C1C F2C' -178.4(19) . 12
F2C S1C C1C F2C' 80.8(18) . 12
O2C S1C C1C S1C' 0.00(3) . .
O2C' S1C C1C S1C' -31.8(11) . .
O2C' S1C C1C S1C' 31.8(11) 12 .
O3C S1C C1C S1C' -168.7(6) . .
O3C S1C C1C S1C' 168.7(6) 12 .
O1C S1C C1C S1C' 79.3(6) 12 .
O1C S1C C1C S1C' -79.3(6) . .
F2C S1C C1C S1C' 180.00(4) . .
O2C' O1C S1C' O2C 5(4) . .
S1C O1C S1C' O2C 121(8) . .
S1C O1C S1C' O2C' 116(7) . .
O2C O1C S1C' O2C' -5(4) . .
O2C' O1C S1C' O2C' 1.7(9) . 12
S1C O1C S1C' O2C' 118(8) . 12
O2C O1C S1C' O2C' -3(4) . 12
O2C' O1C S1C' O1C 17(9) . 12
S1C O1C S1C' O1C 133(13) . 12
O2C O1C S1C' O1C 12(8) . 12
O2C' O1C S1C' C1C 136(2) . .
S1C O1C S1C' C1C -108(7) . .
O2C O1C S1C' C1C 131(3) . .
O2C' O1C S1C' O3C -118.8(19) . .
S1C O1C S1C' O3C -2(7) . .
O2C O1C S1C' O3C -123(3) . .
O2C' O1C S1C' O3C -118(2) . 12
S1C O1C S1C' O3C -1(6) . 12
O2C O1C S1C' O3C -122(3) . 12
O2C' O1C S1C' F2C 138(4) . .
S1C O1C S1C' F2C -106(8) . .
O2C O1C S1C' F2C 133(4) . .
F3C C1C S1C' O2C 180.000(12) . .
F3C' C1C S1C' O2C 0.000(11) . .
F1C C1C S1C' O2C 0.000(12) . .
F1C' C1C S1C' O2C 124(2) . .
F1C' C1C S1C' O2C -124(2) 12 .
F2C' C1C S1C' O2C 98.8(19) . .
F2C' C1C S1C' O2C -98.8(19) 12 .
S1C C1C S1C' O2C 180.00(4) . .
F3C C1C S1C' O2C' 141.2(18) . .
F3C' C1C S1C' O2C' -38.8(18) . .
F1C C1C S1C' O2C' -38.8(18) . .
F1C' C1C S1C' O2C' 86(3) . .
F1C' C1C S1C' O2C' -163(2) 12 .
F2C' C1C S1C' O2C' 60(3) . .
F2C' C1C S1C' O2C' -138(2) 12 .
S1C C1C S1C' O2C' 141.2(19) . .
F3C C1C S1C' O2C' -141.2(18) . 12
F3C' C1C S1C' O2C' 38.8(18) . 12
F1C C1C S1C' O2C' 38.8(18) . 12
F1C' C1C S1C' O2C' 163(2) . 12
F1C' C1C S1C' O2C' -86(3) 12 12
F2C' C1C S1C' O2C' 138(2) . 12
F2C' C1C S1C' O2C' -60(3) 12 12
S1C C1C S1C' O2C' -141.2(19) . 12
F3C C1C S1C' O1C 94.7(10) . .
F3C' C1C S1C' O1C -85.3(10) . .
F1C C1C S1C' O1C -85.3(10) . .
F1C' C1C S1C' O1C 39(2) . .
F1C' C1C S1C' O1C 150(2) 12 .
F2C' C1C S1C' O1C 14(2) . .
F2C' C1C S1C' O1C 176(2) 12 .
S1C C1C S1C' O1C 94.7(10) . .
F3C C1C S1C' O1C -94.7(10) . 12
F3C' C1C S1C' O1C 85.3(10) . 12
F1C C1C S1C' O1C 85.3(10) . 12
F1C' C1C S1C' O1C -150(2) . 12
F1C' C1C S1C' O1C -39(2) 12 12
F2C' C1C S1C' O1C -176(2) . 12
F2C' C1C S1C' O1C -14(2) 12 12
S1C C1C S1C' O1C -94.7(10) . 12
F3C C1C S1C' O3C 9.7(6) . .
F3C' C1C S1C' O3C -170.3(6) . .
F1C C1C S1C' O3C -170.3(6) . .
F1C' C1C S1C' O3C -46(2) . .
F1C' C1C S1C' O3C 65(2) 12 .
F2C' C1C S1C' O3C -71(2) . .
F2C' C1C S1C' O3C 91(2) 12 .
S1C C1C S1C' O3C 9.7(6) . .
F3C C1C S1C' O3C -9.7(6) . 12
F3C' C1C S1C' O3C 170.3(6) . 12
F1C C1C S1C' O3C 170.3(6) . 12
F1C' C1C S1C' O3C -65(2) . 12
F1C' C1C S1C' O3C 46(2) 12 12
F2C' C1C S1C' O3C -91(2) . 12
F2C' C1C S1C' O3C 71(2) 12 12
S1C C1C S1C' O3C -9.7(6) . 12
F3C C1C S1C' F2C 0.0(3) . .
F3C' C1C S1C' F2C 180.0(3) . .
F1C C1C S1C' F2C 180.0(3) . .
F1C' C1C S1C' F2C -56(2) . .
F1C' C1C S1C' F2C 56(2) 12 .
F2C' C1C S1C' F2C -81(2) . .
F2C' C1C S1C' F2C 81.2(19) 12 .
S1C C1C S1C' F2C 0.0(4) . .
F3C C1C F1C' F2C' 157(6) . .
F3C' C1C F1C' F2C' 40(7) . .
F1C C1C F1C' F2C' 55(6) . .
F1C' C1C F1C' F2C' -179(4) 12 .
F2C' C1C F1C' F2C' -178(6) 12 .
S1C' C1C F1C' F2C' -67(6) . .
S1C C1C F1C' F2C' -72(6) . .
F3C' C1C F1C' F3C -117(4) . .
F1C C1C F1C' F3C -102(2) . .
F1C' C1C F1C' F3C 24(3) 12 .
F2C' C1C F1C' F3C -157(6) . .
F2C' C1C F1C' F3C 25(3) 12 .
S1C' C1C F1C' F3C 136(2) . .
S1C C1C F1C' F3C 131(2) . .
F3C C1C F1C' F2C 35(15) . .
F3C' C1C F1C' F2C -82(16) . .
F1C C1C F1C' F2C -67(16) . .
F1C' C1C F1C' F2C 59(15) 12 .
F2C' C1C F1C' F2C -122(16) . .
F2C' C1C F1C' F2C 60(15) 12 .
S1C' C1C F1C' F2C 171(16) . .
S1C C1C F1C' F2C 166(16) . .
O2C' S1C' O2C' O2C -7(7) 12 .
O1C S1C' O2C' O2C 171(8) . .
O1C S1C' O2C' O2C -6(7) 12 .
C1C S1C' O2C' O2C 109(7) . .
O3C S1C' O2C' O2C -121(7) . .
O3C S1C' O2C' O2C -104(7) 12 .
F2C S1C' O2C' O2C 111(7) . .
O2C S1C' O2C' O2C' 7(7) . 12
O1C S1C' O2C' O2C' 178.2(10) . 12
O1C S1C' O2C' O2C' 1.6(9) 12 12
C1C S1C' O2C' O2C' 116(2) . 12
O3C S1C' O2C' O2C' -113.8(15) . 12
O3C S1C' O2C' O2C' -96.5(13) 12 12
F2C S1C' O2C' O2C' 118(3) . 12
O2C S1C' O2C' O1C -171(8) . .
O2C' S1C' O2C' O1C -178.2(10) 12 .
O1C S1C' O2C' O1C -176.6(19) 12 .
C1C S1C' O2C' O1C -62(2) . .
O3C S1C' O2C' O1C 68.0(14) . .
O3C S1C' O2C' O1C 85.3(14) 12 .
F2C S1C' O2C' O1C -60(3) . .
O2C S1C' O2C' S1C 112(8) . .
O2C' S1C' O2C' S1C 104(5) 12 .
O1C S1C' O2C' S1C -77(4) . .
O1C S1C' O2C' S1C 106(5) 12 .
C1C S1C' O2C' S1C -139(5) . .
O3C S1C' O2C' S1C -9(4) . .
O3C S1C' O2C' S1C 8(4) 12 .
F2C S1C' O2C' S1C -138(5) . .
S1C' O1C O2C' O2C -7(6) . .
S1C O1C O2C' O2C -14(6) . .
S1C' O1C O2C' O2C' -2.1(12) . 12
S1C O1C O2C' O2C' -9.1(8) . 12
O2C O1C O2C' O2C' 5(6) . 12
S1C O1C O2C' S1C' -7.0(12) . .
O2C O1C O2C' S1C' 7(6) . .
S1C' O1C O2C' S1C 7.0(12) . .
O2C O1C O2C' S1C 14(6) . .
O2C' S1C O2C' O2C -10(7) 12 .
O3C S1C O2C' O2C -129(6) . .
O3C S1C O2C' O2C -108(6) 12 .
O1C S1C O2C' O2C -3(7) 12 .
O1C S1C O2C' O2C 163(7) . .
C1C S1C O2C' O2C 96(6) . .
F2C S1C O2C' O2C 98(6) . .
O2C S1C O2C' O2C' 10(7) . 12
O3C S1C O2C' O2C' -119.1(12) . 12
O3C S1C O2C' O2C' -98.3(13) 12 12
O1C S1C O2C' O2C' 6.3(6) 12 12
O1C S1C O2C' O2C' 172.5(7) . 12
C1C S1C O2C' O2C' 105.9(11) . 12
F2C S1C O2C' O2C' 108(2) . 12
O2C S1C O2C' S1C' -62(7) . .
O2C' S1C O2C' S1C' -72(4) 12 .
O3C S1C O2C' S1C' 169(5) . .
O3C S1C O2C' S1C' -170(5) 12 .
O1C S1C O2C' S1C' -66(4) 12 .
O1C S1C O2C' S1C' 101(5) . .
C1C S1C O2C' S1C' 34(4) . .
F2C S1C O2C' S1C' 36(5) . .
O2C S1C O2C' O1C -163(7) . .
O2C' S1C O2C' O1C -172.5(7) 12 .
O3C S1C O2C' O1C 68.4(15) . .
O3C S1C O2C' O1C 89.1(15) 12 .
O1C S1C O2C' O1C -166.2(12) 12 .
C1C S1C O2C' O1C -66.7(15) . .
F2C S1C O2C' O1C -65(2) . .
F2C' F1C' F2C F3C 167(7) . .
C1C F1C' F2C F3C -133(19) . .
F2C' F1C' F2C F1C' -154(7) . 12
F3C F1C' F2C F1C' 38(6) . 12
C1C F1C' F2C F1C' -95(17) . 12
F2C' F1C' F2C F1C 24(10) . .
F3C F1C' F2C F1C -144(12) . .
C1C F1C' F2C F1C 83(16) . .
F2C' F1C' F2C F3C' 8(11) . .
F3C F1C' F2C F3C' -160(13) . .
C1C F1C' F2C F3C' 67(14) . .
F2C' F1C' F2C F2C' -137(11) . 12
F3C F1C' F2C F2C' 56(10) . 12
C1C F1C' F2C F2C' -78(16) . 12
F3C F1C' F2C F2C' -167(7) . .
C1C F1C' F2C F2C' 59(16) . .
F2C' F1C' F2C S1C' -66(6) . .
F3C F1C' F2C S1C' 127(7) . .
C1C F1C' F2C S1C' -7(12) . .
F2C' F1C' F2C S1C -70(6) . .
F3C F1C' F2C S1C 123(7) . .
C1C F1C' F2C S1C -11(13) . .
C1C F1C F2C F3C 180.00(7) . .
C1C F1C F2C F1C' -89(8) . .
C1C F1C F2C F1C' 89(8) . 12
C1C F1C F2C F3C' 0.00(12) . .
C1C F1C F2C F2C' 78(4) . 12
C1C F1C F2C F2C' -78(4) . .
C1C F1C F2C S1C' 0.00(5) . .
C1C F1C F2C S1C 0.00(5) . .
O2C S1C' F2C F3C 180.000(10) . .
O2C' S1C' F2C F3C 140(2) . .
O2C' S1C' F2C F3C -140(2) 12 .
O1C S1C' F2C F3C 94.6(10) . .
O1C S1C' F2C F3C -94.6(10) 12 .
C1C S1C' F2C F3C 180.0(3) . .
O3C S1C' F2C F3C 9.6(6) . .
O3C S1C' F2C F3C -9.6(6) 12 .
O2C S1C' F2C F1C' 122(5) . .
O2C' S1C' F2C F1C' 82(7) . .
O2C' S1C' F2C F1C' 162(4) 12 .
O1C S1C' F2C F1C' 36(5) . .
O1C S1C' F2C F1C' -153(5) 12 .
C1C S1C' F2C F1C' 122(5) . .
O3C S1C' F2C F1C' -49(5) . .
O3C S1C' F2C F1C' -68(5) 12 .
O2C S1C' F2C F1C' -122(5) . 12
O2C' S1C' F2C F1C' -162(4) . 12
O2C' S1C' F2C F1C' -82(7) 12 12
O1C S1C' F2C F1C' 153(5) . 12
O1C S1C' F2C F1C' -36(5) 12 12
C1C S1C' F2C F1C' -122(5) . 12
O3C S1C' F2C F1C' 68(5) . 12
O3C S1C' F2C F1C' 49(5) 12 12
O2C S1C' F2C F1C 0.000(14) . .
O2C' S1C' F2C F1C -40(2) . .
O2C' S1C' F2C F1C 40(2) 12 .
O1C S1C' F2C F1C -85.4(10) . .
O1C S1C' F2C F1C 85.4(10) 12 .
C1C S1C' F2C F1C 0.0(3) . .
O3C S1C' F2C F1C -170.4(6) . .
O3C S1C' F2C F1C 170.4(6) 12 .
O2C S1C' F2C F3C' 0.000(16) . .
O2C' S1C' F2C F3C' -40(2) . .
O2C' S1C' F2C F3C' 40(2) 12 .
O1C S1C' F2C F3C' -85.4(10) . .
O1C S1C' F2C F3C' 85.4(10) 12 .
C1C S1C' F2C F3C' 0.0(3) . .
O3C S1C' F2C F3C' -170.4(6) . .
O3C S1C' F2C F3C' 170.4(6) 12 .
O2C S1C' F2C F2C' -97(4) . 12
O2C' S1C' F2C F2C' -136(3) . 12
O2C' S1C' F2C F2C' -57(6) 12 12
O1C S1C' F2C F2C' 178(4) . 12
O1C S1C' F2C F2C' -11(4) 12 12
C1C S1C' F2C F2C' -97(4) . 12
O3C S1C' F2C F2C' 93(4) . 12
O3C S1C' F2C F2C' 74(4) 12 12
O2C S1C' F2C F2C' 97(4) . .
O2C' S1C' F2C F2C' 57(6) . .
O2C' S1C' F2C F2C' 136(3) 12 .
O1C S1C' F2C F2C' 11(4) . .
O1C S1C' F2C F2C' -178(4) 12 .
C1C S1C' F2C F2C' 97(4) . .
O3C S1C' F2C F2C' -74(4) . .
O3C S1C' F2C F2C' -93(4) 12 .
O2C S1C' F2C S1C 180.00(14) . .
O2C' S1C' F2C S1C 140(2) . .
O2C' S1C' F2C S1C -140(2) 12 .
O1C S1C' F2C S1C 94.6(10) . .
O1C S1C' F2C S1C -94.6(10) 12 .
C1C S1C' F2C S1C 180.0(2) . .
O3C S1C' F2C S1C 9.6(6) . .
O3C S1C' F2C S1C -9.6(6) 12 .
O2C S1C F2C F3C 180.000(6) . .
O2C' S1C F2C F3C 147.3(15) . .
O2C' S1C F2C F3C -147.3(15) 12 .
O3C S1C F2C F3C 11.0(6) . .
O3C S1C F2C F3C -11.0(6) 12 .
O1C S1C F2C F3C -100.7(6) 12 .
O1C S1C F2C F3C 100.7(6) . .
C1C S1C F2C F3C 180.0(2) . .
O2C S1C F2C F1C' 122(5) . .
O2C' S1C F2C F1C' 89(6) . .
O2C' S1C F2C F1C' 154(4) 12 .
O3C S1C F2C F1C' -47(5) . .
O3C S1C F2C F1C' -69(5) 12 .
O1C S1C F2C F1C' -159(5) 12 .
O1C S1C F2C F1C' 42(5) . .
C1C S1C F2C F1C' 122(5) . .
O2C S1C F2C F1C' -122(5) . 12
O2C' S1C F2C F1C' -154(4) . 12
O2C' S1C F2C F1C' -89(6) 12 12
O3C S1C F2C F1C' 69(5) . 12
O3C S1C F2C F1C' 47(5) 12 12
O1C S1C F2C F1C' -42(5) 12 12
O1C S1C F2C F1C' 159(5) . 12
C1C S1C F2C F1C' -122(5) . 12
O2C S1C F2C F1C 0.000(8) . .
O2C' S1C F2C F1C -32.7(15) . .
O2C' S1C F2C F1C 32.7(15) 12 .
O3C S1C F2C F1C -169.0(6) . .
O3C S1C F2C F1C 169.0(6) 12 .
O1C S1C F2C F1C 79.3(6) 12 .
O1C S1C F2C F1C -79.3(6) . .
C1C S1C F2C F1C 0.0(2) . .
O2C S1C F2C F3C' 0.000(13) . .
O2C' S1C F2C F3C' -32.7(15) . .
O2C' S1C F2C F3C' 32.7(15) 12 .
O3C S1C F2C F3C' -169.0(6) . .
O3C S1C F2C F3C' 169.0(6) 12 .
O1C S1C F2C F3C' 79.3(6) 12 .
O1C S1C F2C F3C' -79.3(6) . .
C1C S1C F2C F3C' 0.0(2) . .
O2C S1C F2C F2C' -96(4) . 12
O2C' S1C F2C F2C' -128(4) . 12
O2C' S1C F2C F2C' -63(5) 12 12
O3C S1C F2C F2C' 95(4) . 12
O3C S1C F2C F2C' 73(4) 12 12
O1C S1C F2C F2C' -16(4) 12 12
O1C S1C F2C F2C' -175(4) . 12
C1C S1C F2C F2C' -96(4) . 12
O2C S1C F2C F2C' 96(4) . .
O2C' S1C F2C F2C' 63(5) . .
O2C' S1C F2C F2C' 128(3) 12 .
O3C S1C F2C F2C' -73(4) . .
O3C S1C F2C F2C' -95(4) 12 .
O1C S1C F2C F2C' 175(4) 12 .
O1C S1C F2C F2C' 16(4) . .
C1C S1C F2C F2C' 96(4) . .
O2C S1C F2C S1C' 0.00(12) . .
O2C' S1C F2C S1C' -32.7(16) . .
O2C' S1C F2C S1C' 32.7(16) 12 .
O3C S1C F2C S1C' -169.0(7) . .
O3C S1C F2C S1C' 169.0(7) 12 .
O1C S1C F2C S1C' 79.3(6) 12 .
O1C S1C F2C S1C' -79.3(6) . .
C1C S1C F2C S1C' 0.0(3) . .
S1C' O2C' O2C O2C' 157(25) . 12
O1C O2C' O2C O2C' 167(17) . 12
S1C O2C' O2C O2C' 148(24) . 12
O2C' O2C' O2C S1C' -157(25) 12 .
O1C O2C' O2C S1C' 10(8) . .
S1C O2C' O2C S1C' -8.5(17) . .
O2C' O2C' O2C S1C -148(24) 12 .
S1C' O2C' O2C S1C 8.5(17) . .
O1C O2C' O2C S1C 18(8) . .
O2C' O2C' O2C O1C -167(17) 12 .
S1C' O2C' O2C O1C -10(8) . .
S1C O2C' O2C O1C -18(8) . .
O2C' O2C' O2C O1C -136(45) 12 12
S1C' O2C' O2C O1C 21(23) . 12
O1C O2C' O2C O1C 31(30) . 12
S1C O2C' O2C O1C 13(23) . 12
O2C' S1C' O2C O2C' -167(13) . 12
O1C S1C' O2C O2C' -175(7) . 12
O1C S1C' O2C O2C' 7(6) 12 12
C1C S1C' O2C O2C' 96(6) . 12
O3C S1C' O2C O2C' -95(6) . 12
O3C S1C' O2C O2C' -73(7) 12 12
F2C S1C' O2C O2C' 96(6) . 12
O2C' S1C' O2C O2C' 167(13) 12 .
O1C S1C' O2C O2C' -7(6) . .
O1C S1C' O2C O2C' 175(7) 12 .
C1C S1C' O2C O2C' -96(6) . .
O3C S1C' O2C O2C' 73(7) . .
O3C S1C' O2C O2C' 95(6) 12 .
F2C S1C' O2C O2C' -96(6) . .
O2C' S1C' O2C S1C -84(6) . .
O2C' S1C' O2C S1C 84(6) 12 .
O1C S1C' O2C S1C -91.1(8) . .
O1C S1C' O2C S1C 91.1(8) 12 .
C1C S1C' O2C S1C 180.00(7) . .
O3C S1C' O2C S1C -11.1(8) . .
O3C S1C' O2C S1C 11.1(8) 12 .
F2C S1C' O2C S1C 180.00(7) . .
O2C' S1C' O2C O1C 7(6) . .
O2C' S1C' O2C O1C 175(7) 12 .
O1C S1C' O2C O1C -177.8(16) 12 .
C1C S1C' O2C O1C -88.9(8) . .
O3C S1C' O2C O1C 80.0(10) . .
O3C S1C' O2C O1C 102.2(12) 12 .
F2C S1C' O2C O1C -88.9(8) . .
O2C' S1C' O2C O1C -175(7) . 12
O2C' S1C' O2C O1C -7(6) 12 12
O1C S1C' O2C O1C 177.8(16) . 12
C1C S1C' O2C O1C 88.9(8) . 12
O3C S1C' O2C O1C -102.2(12) . 12
O3C S1C' O2C O1C -80.0(10) 12 12
F2C S1C' O2C O1C 88.9(8) . 12
O2C' S1C O2C O2C' -163(12) . 12
O3C S1C O2C O2C' -95(6) . 12
O3C S1C O2C O2C' -68(6) 12 12
O1C S1C O2C O2C' 14(6) 12 12
O1C S1C O2C O2C' -177(6) . 12
C1C S1C O2C O2C' 98(6) . 12
F2C S1C O2C O2C' 98(6) . 12
O2C' S1C O2C O2C' 163(12) 12 .
O3C S1C O2C O2C' 68(6) . .
O3C S1C O2C O2C' 95(6) 12 .
O1C S1C O2C O2C' 177(6) 12 .
O1C S1C O2C O2C' -14(6) . .
C1C S1C O2C O2C' -98(6) . .
F2C S1C O2C O2C' -98(6) . .
O2C' S1C O2C S1C' 98(6) . .
O2C' S1C O2C S1C' -98(6) 12 .
O3C S1C O2C S1C' 166.1(9) . .
O3C S1C O2C S1C' -166.1(9) 12 .
O1C S1C O2C S1C' -84.7(7) 12 .
O1C S1C O2C S1C' 84.7(6) . .
C1C S1C O2C S1C' 0.00(6) . .
F2C S1C O2C S1C' 0.00(6) . .
O2C' S1C O2C O1C 14(6) . .
O2C' S1C O2C O1C 177(6) 12 .
O3C S1C O2C O1C 81.5(12) . .
O3C S1C O2C O1C 109.2(9) 12 .
O1C S1C O2C O1C -169.3(12) 12 .
C1C S1C O2C O1C -84.7(6) . .
F2C S1C O2C O1C -84.7(6) . .
O2C' S1C O2C O1C -177(6) . 12
O2C' S1C O2C O1C -14(6) 12 12
O3C S1C O2C O1C -109.2(9) . 12
O3C S1C O2C O1C -81.5(12) 12 12
O1C S1C O2C O1C 169.3(12) . 12
C1C S1C O2C O1C 84.7(6) . 12
F2C S1C O2C O1C 84.7(6) . 12
O2C' O1C O2C O2C' -146(33) . 12
S1C' O1C O2C O2C' 23(25) . 12
S1C O1C O2C O2C' 14(25) . 12
S1C' O1C O2C O2C' 169(9) . .
S1C O1C O2C O2C' 160(9) . .
O2C' O1C O2C S1C' -169(9) . .
S1C O1C O2C S1C' -9.3(17) . .
O2C' O1C O2C S1C -160(9) . .
S1C' O1C O2C S1C 9.3(17) . .
O2C' O1C O2C O1C -172(10) . 12
S1C' O1C O2C O1C -2.5(18) . 12
S1C O1C O2C O1C -11.8(15) . 12
F3C F1C' F2C' C1C 27(6) . .
F2C F1C' F2C' C1C 15(5) . .
F3C F1C' F2C' F2C 12(6) . .
C1C F1C' F2C' F2C -15(5) . .
F3C C1C F2C' F1C' -19(5) . .
F3C' C1C F2C' F1C' -146(6) . .
F1C C1C F2C' F1C' -131(5) . .
F1C' C1C F2C' F1C' 2(5) 12 .
F2C' C1C F2C' F1C' 5(14) 12 .
S1C' C1C F2C' F1C' 118(6) . .
S1C C1C F2C' F1C' 112(6) . .
F3C C1C F2C' F2C 34(16) . .
F3C' C1C F2C' F2C -94(16) . .
F1C C1C F2C' F2C -79(17) . .
F1C' C1C F2C' F2C 52(17) . .
F1C' C1C F2C' F2C 54(16) 12 .
F2C' C1C F2C' F2C 58(18) 12 .
S1C' C1C F2C' F2C 170(18) . .
S1C C1C F2C' F2C 164(18) . .
F3C F2C F2C' F1C' -11(7) . .
F1C' F2C F2C' F1C' 37(10) 12 .
F1C F2C F2C' F1C' -160(9) . .
F3C' F2C F2C' F1C' -173(9) . .
F2C' F2C F2C' F1C' 82(19) 12 .
S1C' F2C F2C' F1C' 112(7) . .
S1C F2C F2C' F1C' 107(7) . .
F3C F2C F2C' C1C -131(22) . .
F1C' F2C F2C' C1C -119(18) . .
F1C' F2C F2C' C1C -83(18) 12 .
F1C F2C F2C' C1C 81(16) . .
F3C' F2C F2C' C1C 67(15) . .
F2C' F2C F2C' C1C -38(12) 12 .
S1C' F2C F2C' C1C -8(14) . .
S1C F2C F2C' C1C -13(14) . .
F1C' F2C F3C C1C 71(2) . .
F1C' F2C F3C C1C -71(2) 12 .
F1C F2C F3C C1C 180.00(6) . .
F3C' F2C F3C C1C 180.00(6) . .
F2C' F2C F3C C1C -77(4) 12 .
F2C' F2C F3C C1C 77(4) . .
S1C' F2C F3C C1C 0.00(3) . .
S1C F2C F3C C1C 0.00(3) . .
F1C' F2C F3C F1C' -142(5) 12 .
F1C F2C F3C F1C' 109(2) . .
F3C' F2C F3C F1C' 109(2) . .
F2C' F2C F3C F1C' -148(5) 12 .
F2C' F2C F3C F1C' 6(3) . .
S1C' F2C F3C F1C' -71(2) . .
S1C F2C F3C F1C' -71(2) . .
F1C' F2C F3C F1C' 142(5) . 12
F1C F2C F3C F1C' -109(2) . 12
F3C' F2C F3C F1C' -109(2) . 12
F2C' F2C F3C F1C' -6(3) 12 12
F2C' F2C F3C F1C' 148(5) . 12
S1C' F2C F3C F1C' 71(2) . 12
S1C F2C F3C F1C' 71(2) . 12
F3C' C1C F3C F2C 0.00(10) . .
F1C C1C F3C F2C 0.00(10) . .
F1C' C1C F3C F2C -104(2) . .
F1C' C1C F3C F2C 104(2) 12 .
F2C' C1C F3C F2C -93.9(18) . .
F2C' C1C F3C F2C 93.9(19) 12 .
S1C' C1C F3C F2C 180.00(10) . .
S1C C1C F3C F2C 180.00(10) . .
F3C' C1C F3C F1C' 104(2) . .
F1C C1C F3C F1C' 104(2) . .
F1C' C1C F3C F1C' -151(4) 12 .
F2C' C1C F3C F1C' 11(3) . .
F2C' C1C F3C F1C' -162(3) 12 .
S1C' C1C F3C F1C' -76(2) . .
S1C C1C F3C F1C' -76(2) . .
F3C' C1C F3C F1C' -104(2) . 12
F1C C1C F3C F1C' -104(2) . 12
F1C' C1C F3C F1C' 151(4) . 12
F2C' C1C F3C F1C' 162(3) . 12
F2C' C1C F3C F1C' -11(3) 12 12
S1C' C1C F3C F1C' 76(2) . 12
S1C C1C F3C F1C' 76(2) . 12
F2C' F1C' F3C F2C -18(10) . .
C1C F1C' F3C F2C 16(7) . .
F2C' F1C' F3C C1C -35(8) . .
F2C F1C' F3C C1C -16(7) . .
F2C' F1C' F3C F1C' -74(11) . 12
F2C F1C' F3C F1C' -55(8) . 12
C1C F1C' F3C F1C' -39(5) . 12
O2C S1C O3C O3C 99.1(9) . 12
O2C' S1C O3C O3C 128.2(12) . 12
O2C' S1C O3C O3C 62.8(12) 12 12
O1C S1C O3C O3C 3.7(6) 12 12
O1C S1C O3C O3C 176.5(6) . 12
C1C S1C O3C O3C -94.1(3) . 12
F2C S1C O3C O3C -93.5(7) . 12
O2C S1C O3C S1C' -92(39) . .
O2C' S1C O3C S1C' -63(39) . .
O2C' S1C O3C S1C' -128(40) 12 .
O3C S1C O3C S1C' 169(100) 12 .
O1C S1C O3C S1C' 172(100) 12 .
O1C S1C O3C S1C' -15(39) . .
C1C S1C O3C S1C' 75(39) . .
F2C S1C O3C S1C' 75(39) . .
O2C S1C' O3C O3C 96.0(8) . 12
O2C' S1C' O3C O3C 126.4(12) . 12
O2C' S1C' O3C O3C 61.0(12) 12 12
O1C S1C' O3C O3C 176.2(7) . 12
O1C S1C' O3C O3C 3.9(8) 12 12
C1C S1C' O3C O3C -92.7(3) . 12
F2C S1C' O3C O3C -92.3(6) . 12
O2C S1C' O3C S1C 85(40) . .
O2C' S1C' O3C S1C 115(40) . .
O2C' S1C' O3C S1C 50(39) 12 .
O1C S1C' O3C S1C 165(40) . .
O1C S1C' O3C S1C -7(39) 12 .
C1C S1C' O3C S1C -104(39) . .
O3C S1C' O3C S1C -11(39) 12 .
F2C S1C' O3C S1C -104(39) . .
F3C C1C F3C' F2C 0.00(7) . .
F1C C1C F3C' F2C 0.00(12) . .
F1C' C1C F3C' F2C 68(3) . .
F1C' C1C F3C' F2C -68(3) 12 .
F2C' C1C F3C' F2C 85.4(13) . .
F2C' C1C F3C' F2C -85.4(13) 12 .
S1C' C1C F3C' F2C 180.00(8) . .
S1C C1C F3C' F2C 180.00(9) . .
F3C F2C F3C' C1C 180.00(11) . .
F1C' F2C F3C' C1C -81(8) . .
F1C' F2C F3C' C1C 81(8) 12 .
F1C F2C F3C' C1C 180.00(7) . .
F2C' F2C F3C' C1C 77(4) 12 .
F2C' F2C F3C' C1C -77(4) . .
S1C' F2C F3C' C1C 0.00(4) . .
S1C F2C F3C' C1C 0.00(4) . .
S1M' S1M C1M C1M' -64(5) 10_556 .
S1M' S1M C1M C1M' -10(3) . .
C1M' S1M C1M C1M' -74(7) 10_556 .
O3M' S1M C1M C1M' -100(4) 10_556 .
O3M' S1M C1M C1M' 26(3) . .
S1M' S1M C1M C1M' 10(3) 10_556 10_556
S1M' S1M C1M C1M' 64(5) . 10_556
C1M' S1M C1M C1M' 74(7) . 10_556
O3M' S1M C1M C1M' -26(3) 10_556 10_556
O3M' S1M C1M C1M' 100(4) . 10_556
S1M' S1M C1M F1M' 153.1(19) 10_556 .
S1M' S1M C1M F1M' -153.1(19) . .
C1M' S1M C1M F1M' 143(3) 10_556 .
C1M' S1M C1M F1M' -143(3) . .
O3M' S1M C1M F1M' 117.2(16) 10_556 .
O3M' S1M C1M F1M' -117.2(16) . .
S1M' S1M C1M F2M' -26.9(19) 10_556 .
S1M' S1M C1M F2M' 26.9(19) . .
C1M' S1M C1M F2M' -37(3) 10_556 .
C1M' S1M C1M F2M' 37(3) . .
O3M' S1M C1M F2M' -62.8(16) 10_556 .
O3M' S1M C1M F2M' 62.8(16) . .
S1M' S1M C1M F2M -26.9(19) 10_556 .
S1M' S1M C1M F2M 26.9(19) . .
C1M' S1M C1M F2M -37(3) 10_556 .
C1M' S1M C1M F2M 37(3) . .
O3M' S1M C1M F2M -62.8(16) 10_556 .
O3M' S1M C1M F2M 62.8(16) . .
S1M' S1M C1M F4M -110(3) 10_556 .
S1M' S1M C1M F4M -56(3) . .
C1M' S1M C1M F4M -120(4) 10_556 .
C1M' S1M C1M F4M -46(4) . .
O3M' S1M C1M F4M -146(2) 10_556 .
O3M' S1M C1M F4M -20(2) . .
S1M' S1M C1M F4M 56(3) 10_556 10_556
S1M' S1M C1M F4M 110(3) . 10_556
C1M' S1M C1M F4M 46(4) 10_556 10_556
C1M' S1M C1M F4M 120(4) . 10_556
O3M' S1M C1M F4M 20(2) 10_556 10_556
O3M' S1M C1M F4M 146(2) . 10_556
S1M' S1M C1M S1M' -54(4) 10_556 .
C1M' S1M C1M S1M' -64(5) 10_556 .
C1M' S1M C1M S1M' 10(3) . .
O3M' S1M C1M S1M' -90(3) 10_556 .
O3M' S1M C1M S1M' 35.8(10) . .
S1M' S1M C1M S1M' 54(4) . 10_556
C1M' S1M C1M S1M' -10(3) 10_556 10_556
C1M' S1M C1M S1M' 64(5) . 10_556
O3M' S1M C1M S1M' -35.8(10) 10_556 10_556
O3M' S1M C1M S1M' 90(3) . 10_556
C1M' S1M S1M' S1M' -42(3) 10_556 10_556
C1M' S1M S1M' S1M' -81(3) . 10_556
O3M' S1M S1M' S1M' -1.6(10) 10_556 10_556
O3M' S1M S1M' S1M' -177.3(17) . 10_556
C1M S1M S1M' S1M' -72.9(13) . 10_556
S1M' S1M S1M' C1M' 81(3) 10_556 .
C1M' S1M S1M' C1M' 39(3) 10_556 .
O3M' S1M S1M' C1M' 80(3) 10_556 .
O3M' S1M S1M' C1M' -96(3) . .
C1M S1M S1M' C1M' 8(2) . .
S1M' S1M S1M' C1M' 42(3) 10_556 10_556
C1M' S1M S1M' C1M' -39(3) . 10_556
O3M' S1M S1M' C1M' 40(3) 10_556 10_556
O3M' S1M S1M' C1M' -135(3) . 10_556
C1M S1M S1M' C1M' -31(2) . 10_556
S1M' S1M S1M' O3M' 177.3(17) 10_556 .
C1M' S1M S1M' O3M' 135(3) 10_556 .
C1M' S1M S1M' O3M' 96(3) . .
O3M' S1M S1M' O3M' 176(3) 10_556 .
C1M S1M S1M' O3M' 104(2) . .
S1M' S1M S1M' O2M -50(2) 10_556 .
C1M' S1M S1M' O2M -92(3) 10_556 .
C1M' S1M S1M' O2M -132(3) . .
O3M' S1M S1M' O2M -52(2) 10_556 .
O3M' S1M S1M' O2M 132(3) . .
C1M S1M S1M' O2M -123.3(17) . .
S1M' S1M S1M' O1M -122(16) 10_556 .
C1M' S1M S1M' O1M -164(16) 10_556 .
C1M' S1M S1M' O1M 157(15) . .
O3M' S1M S1M' O1M -123(16) 10_556 .
O3M' S1M S1M' O1M 61(17) . .
C1M S1M S1M' O1M 165(15) . .
S1M' S1M S1M' O3M 143(3) 10_556 .
C1M' S1M S1M' O3M 101(4) 10_556 .
C1M' S1M S1M' O3M 61(4) . .
O3M' S1M S1M' O3M 141(3) 10_556 .
O3M' S1M S1M' O3M -35(3) . .
C1M S1M S1M' O3M 70(3) . .
S1M' S1M S1M' C1M 72.9(13) 10_556 .
C1M' S1M S1M' C1M 31(2) 10_556 .
C1M' S1M S1M' C1M -8(2) . .
O3M' S1M S1M' C1M 71.3(14) 10_556 .
O3M' S1M S1M' C1M -104(2) . .
S1M' S1M S1M' F4M 124.3(13) 10_556 .
C1M' S1M S1M' F4M 82(3) 10_556 .
C1M' S1M S1M' F4M 43(3) . .
O3M' S1M S1M' F4M 122.7(14) 10_556 .
O3M' S1M S1M' F4M -53(2) . .
C1M S1M S1M' F4M 51.4(16) . .
S1M' S1M S1M' O3M' 1.6(10) 10_556 10_556
C1M' S1M S1M' O3M' -40(3) 10_556 10_556
C1M' S1M S1M' O3M' -80(3) . 10_556
O3M' S1M S1M' O3M' -176(3) . 10_556
C1M S1M S1M' O3M' -71.3(14) . 10_556
S1M' O1M S1M' C1M' 81(3) 10_556 .
S1M' O1M S1M' S1M 56(16) 10_556 .
S1M' O1M S1M' C1M' 39(2) 10_556 10_556
S1M' O1M S1M' O3M' 178.6(14) 10_556 .
S1M' O1M S1M' O2M -58.7(10) 10_556 .
S1M' O1M S1M' O3M 144(3) 10_556 .
S1M' O1M S1M' C1M 70.8(9) 10_556 .
S1M' O1M S1M' F4M 126.5(11) 10_556 .
S1M' O1M S1M' O3M' 0.8(8) 10_556 10_556
C1M' C1M S1M' S1M' -137(6) . 10_556
C1M' C1M S1M' S1M' -20(4) 10_556 10_556
F1M' C1M S1M' S1M' 99.2(9) . 10_556
F2M' C1M S1M' S1M' -100(3) . 10_556
F2M C1M S1M' S1M' -93.9(8) . 10_556
F4M C1M S1M' S1M' -174.8(16) . 10_556
F4M C1M S1M' S1M' -5.0(15) 10_556 10_556
S1M C1M S1M' S1M' 66(2) . 10_556
C1M' C1M S1M' C1M' 117(10) 10_556 .
F1M' C1M S1M' C1M' -124(6) . .
F2M' C1M S1M' C1M' 36(7) . .
F2M C1M S1M' C1M' 43(6) . .
F4M C1M S1M' C1M' -38(6) . .
F4M C1M S1M' C1M' 132(7) 10_556 .
S1M' C1M S1M' C1M' 137(6) 10_556 .
S1M C1M S1M' C1M' -157(7) . .
C1M' C1M S1M' S1M 157(7) . .
C1M' C1M S1M' S1M -86(4) 10_556 .
F1M' C1M S1M' S1M 33(2) . .
F2M' C1M S1M' S1M -167(3) . .
F2M C1M S1M' S1M -160(2) . .
F4M C1M S1M' S1M 119(3) . .
F4M C1M S1M' S1M -71(3) 10_556 .
S1M' C1M S1M' S1M -66(2) 10_556 .
C1M' C1M S1M' C1M' -117(10) . 10_556
F1M' C1M S1M' C1M' 119(4) . 10_556
F2M' C1M S1M' C1M' -81(5) . 10_556
F2M C1M S1M' C1M' -74(4) . 10_556
F4M C1M S1M' C1M' -155(5) . 10_556
F4M C1M S1M' C1M' 15(4) 10_556 10_556
S1M' C1M S1M' C1M' 20(4) 10_556 10_556
S1M C1M S1M' C1M' 86(4) . 10_556
C1M' C1M S1M' O3M' 36(6) . .
C1M' C1M S1M' O3M' 153(4) 10_556 .
F1M' C1M S1M' O3M' -87.8(17) . .
F2M' C1M S1M' O3M' 73(3) . .
F2M C1M S1M' O3M' 79.1(16) . .
F4M C1M S1M' O3M' -2(2) . .
F4M C1M S1M' O3M' 168(2) 10_556 .
S1M' C1M S1M' O3M' 173.0(14) 10_556 .
S1M C1M S1M' O3M' -121(3) . .
C1M' C1M S1M' O2M -70(6) . .
C1M' C1M S1M' O2M 47(4) 10_556 .
F1M' C1M S1M' O2M 165.7(9) . .
F2M' C1M S1M' O2M -34(3) . .
F2M C1M S1M' O2M -27.4(9) . .
F4M C1M S1M' O2M -108.4(15) . .
F4M C1M S1M' O2M 61.5(19) 10_556 .
S1M' C1M S1M' O2M 66.4(7) 10_556 .
S1M C1M S1M' O2M 133(2) . .
C1M' C1M S1M' O1M 155(6) . .
C1M' C1M S1M' O1M -88(4) 10_556 .
F1M' C1M S1M' O1M 30.6(11) . .
F2M' C1M S1M' O1M -169(2) . .
F2M C1M S1M' O1M -162.5(7) . .
F4M C1M S1M' O1M 116.6(14) . .
F4M C1M S1M' O1M -74(2) 10_556 .
S1M' C1M S1M' O1M -68.6(8) 10_556 .
S1M C1M S1M' O1M -2(2) . .
C1M' C1M S1M' O3M 44(6) . .
C1M' C1M S1M' O3M 162(5) 10_556 .
F1M' C1M S1M' O3M -79.6(19) . .
F2M' C1M S1M' O3M 81(3) . .
F2M C1M S1M' O3M 87.3(17) . .
F4M C1M S1M' O3M 6(3) . .
F4M C1M S1M' O3M 176(2) 10_556 .
S1M' C1M S1M' O3M -178.8(18) 10_556 .
S1M C1M S1M' O3M -113(3) . .
C1M' C1M S1M' F4M 38(6) . .
C1M' C1M S1M' F4M 155(5) 10_556 .
F1M' C1M S1M' F4M -85.9(16) . .
F2M' C1M S1M' F4M 74(3) . .
F2M C1M S1M' F4M 80.9(13) . .
F4M C1M S1M' F4M 170(3) 10_556 .
S1M' C1M S1M' F4M 174.8(16) 10_556 .
S1M C1M S1M' F4M -119(3) . .
C1M' C1M S1M' O3M' -132(7) . 10_556
C1M' C1M S1M' O3M' -15(4) 10_556 10_556
F1M' C1M S1M' O3M' 103.7(13) . 10_556
F2M' C1M S1M' O3M' -96(3) . 10_556
F2M C1M S1M' O3M' -89.4(12) . 10_556
F4M C1M S1M' O3M' -170.3(19) . 10_556
F4M C1M S1M' O3M' -0.5(17) 10_556 10_556
S1M' C1M S1M' O3M' 4.5(9) 10_556 10_556
S1M C1M S1M' O3M' 71(2) . 10_556
S1M' S1M' C1M' C1M' -0.004(10) 10_556 10_556
S1M S1M' C1M' C1M' -67(2) . 10_556
O3M' S1M' C1M' C1M' 174.2(13) . 10_556
O2M S1M' C1M' C1M' 73.6(8) . 10_556
O1M S1M' C1M' C1M' -71.6(16) . 10_556
O3M S1M' C1M' C1M' -170(3) . 10_556
C1M S1M' C1M' C1M' -42(6) . 10_556
F4M S1M' C1M' C1M' -170(3) . 10_556
O3M' S1M' C1M' C1M' 3.6(8) 10_556 10_556
S1M' S1M' C1M' C1M 42(6) 10_556 .
S1M S1M' C1M' C1M -25(7) . .
C1M' S1M' C1M' C1M 42(6) 10_556 .
O3M' S1M' C1M' C1M -144(6) . .
O2M S1M' C1M' C1M 115(6) . .
O1M S1M' C1M' C1M -30(7) . .
O3M S1M' C1M' C1M -128(7) . .
F4M S1M' C1M' C1M -128(8) . .
O3M' S1M' C1M' C1M 45(6) 10_556 .
S1M S1M' C1M' S1M' -67(2) . 10_556
C1M' S1M' C1M' S1M' 0.004(11) 10_556 10_556
O3M' S1M' C1M' S1M' 174.2(13) . 10_556
O2M S1M' C1M' S1M' 73.6(8) . 10_556
O1M S1M' C1M' S1M' -71.6(16) . 10_556
O3M S1M' C1M' S1M' -170(3) . 10_556
C1M S1M' C1M' S1M' -42(6) . 10_556
F4M S1M' C1M' S1M' -170(3) . 10_556
O3M' S1M' C1M' S1M' 3.6(8) 10_556 10_556
S1M' S1M' C1M' O3M 170(3) 10_556 .
S1M S1M' C1M' O3M 102(3) . .
C1M' S1M' C1M' O3M 170(3) 10_556 .
O3M' S1M' C1M' O3M -16(3) . .
O2M S1M' C1M' O3M -117(3) . .
O1M S1M' C1M' O3M 98(3) . .
C1M S1M' C1M' O3M 128(7) . .
F4M S1M' C1M' O3M 0(4) . .
O3M' S1M' C1M' O3M 173(3) 10_556 .
S1M' S1M' C1M' F4M 170(3) 10_556 .
S1M S1M' C1M' F4M 103(4) . .
C1M' S1M' C1M' F4M 170(3) 10_556 .
O3M' S1M' C1M' F4M -16(3) . .
O2M S1M' C1M' F4M -116(3) . .
O1M S1M' C1M' F4M 98(3) . .
O3M S1M' C1M' F4M 0(4) . .
C1M S1M' C1M' F4M 128(8) . .
O3M' S1M' C1M' F4M 174(3) 10_556 .
S1M' S1M' C1M' O3M' -174.2(13) 10_556 .
S1M S1M' C1M' O3M' 119(3) . .
C1M' S1M' C1M' O3M' -174.2(13) 10_556 .
O2M S1M' C1M' O3M' -100.6(15) . .
O1M S1M' C1M' O3M' 114(2) . .
O3M S1M' C1M' O3M' 16(3) . .
C1M S1M' C1M' O3M' 144(6) . .
F4M S1M' C1M' O3M' 16(3) . .
O3M' S1M' C1M' O3M' -171(2) 10_556 .
S1M' S1M' C1M' F2M -58(5) 10_556 .
S1M S1M' C1M' F2M -125(5) . .
C1M' S1M' C1M' F2M -58(5) 10_556 .
O3M' S1M' C1M' F2M 116(5) . .
O2M S1M' C1M' F2M 16(6) . .
O1M S1M' C1M' F2M -130(4) . .
O3M S1M' C1M' F2M 132(6) . .
C1M S1M' C1M' F2M -100(8) . .
F4M S1M' C1M' F2M 132(7) . .
O3M' S1M' C1M' F2M -54(5) 10_556 .
S1M' S1M' C1M' S1M 67(2) 10_556 .
C1M' S1M' C1M' S1M 67(2) 10_556 .
O3M' S1M' C1M' S1M -119(3) . .
O2M S1M' C1M' S1M 141(3) . .
O1M S1M' C1M' S1M -4(2) . .
O3M S1M' C1M' S1M -102(3) . .
C1M S1M' C1M' S1M 25(7) . .
F4M S1M' C1M' S1M -103(4) . .
O3M' S1M' C1M' S1M 71(2) 10_556 .
S1M' S1M' C1M' F2M' -33(12) 10_556 .
S1M S1M' C1M' F2M' -100(12) . .
C1M' S1M' C1M' F2M' -33(12) 10_556 .
O3M' S1M' C1M' F2M' 141(12) . .
O2M S1M' C1M' F2M' 41(12) . .
O1M S1M' C1M' F2M' -105(12) . .
O3M S1M' C1M' F2M' 158(13) . .
C1M S1M' C1M' F2M' -75(12) . .
F4M S1M' C1M' F2M' 157(14) . .
O3M' S1M' C1M' F2M' -29(12) 10_556 .
S1M' S1M' C1M' O2M -73.6(8) 10_556 .
S1M S1M' C1M' O2M -141(3) . .
C1M' S1M' C1M' O2M -73.6(8) 10_556 .
O3M' S1M' C1M' O2M 100.6(15) . .
O1M S1M' C1M' O2M -145(2) . .
O3M S1M' C1M' O2M 117(3) . .
C1M S1M' C1M' O2M -115(6) . .
F4M S1M' C1M' O2M 116(3) . .
O3M' S1M' C1M' O2M -70.0(11) 10_556 .
F1M' C1M C1M' C1M' 118(6) . 10_556
F2M' C1M C1M' C1M' -102(4) . 10_556
F2M C1M C1M' C1M' -91(2) . 10_556
F4M C1M C1M' C1M' -175.9(15) . 10_556
F4M C1M C1M' C1M' -3.7(13) 10_556 10_556
S1M' C1M C1M' C1M' 48(7) . 10_556
S1M' C1M C1M' C1M' 21(5) 10_556 10_556
S1M C1M C1M' C1M' 63(3) . 10_556
C1M' C1M C1M' S1M' -48(7) 10_556 .
F1M' C1M C1M' S1M' 70(7) . .
F2M' C1M C1M' S1M' -150(6) . .
F2M C1M C1M' S1M' -139(6) . .
F4M C1M C1M' S1M' 136(7) . .
F4M C1M C1M' S1M' -52(7) 10_556 .
S1M' C1M C1M' S1M' -27(4) 10_556 .
S1M C1M C1M' S1M' 15(5) . .
C1M' C1M C1M' S1M' -21(5) 10_556 10_556
F1M' C1M C1M' S1M' 97(4) . 10_556
F2M' C1M C1M' S1M' -123(4) . 10_556
F2M C1M C1M' S1M' -113(3) . 10_556
F4M C1M C1M' S1M' 163(5) . 10_556
F4M C1M C1M' S1M' -25(5) 10_556 10_556
S1M' C1M C1M' S1M' 27(4) . 10_556
S1M C1M C1M' S1M' 42(4) . 10_556
C1M' C1M C1M' O3M -169(3) 10_556 .
F1M' C1M C1M' O3M -51(8) . .
F2M' C1M C1M' O3M 89(6) . .
F2M C1M C1M' O3M 100(5) . .
F4M C1M C1M' O3M 15(4) . .
F4M C1M C1M' O3M -173(3) 10_556 .
S1M' C1M C1M' O3M -121(8) . .
S1M' C1M C1M' O3M -148(7) 10_556 .
S1M C1M C1M' O3M -106(4) . .
C1M' C1M C1M' F4M 175.9(15) 10_556 .
F1M' C1M C1M' F4M -66(6) . .
F2M' C1M C1M' F4M 74(4) . .
F2M C1M C1M' F4M 85(2) . .
F4M C1M C1M' F4M 172(3) 10_556 .
S1M' C1M C1M' F4M -136(7) . .
S1M' C1M C1M' F4M -163(5) 10_556 .
S1M C1M C1M' F4M -121(3) . .
C1M' C1M C1M' O3M' -163(8) 10_556 .
F1M' C1M C1M' O3M' -45(14) . .
F2M' C1M C1M' O3M' 96(11) . .
F2M C1M C1M' O3M' 106(10) . .
F4M C1M C1M' O3M' 21(9) . .
F4M C1M C1M' O3M' -166(8) 10_556 .
S1M' C1M C1M' O3M' -115(13) . .
S1M' C1M C1M' O3M' -141(12) 10_556 .
S1M C1M C1M' O3M' -100(9) . .
C1M' C1M C1M' F2M 91(2) 10_556 .
F1M' C1M C1M' F2M -151(5) . .
F2M' C1M C1M' F2M -11(3) . .
F4M C1M C1M' F2M -85(2) . .
F4M C1M C1M' F2M 87(3) 10_556 .
S1M' C1M C1M' F2M 139(6) . .
S1M' C1M C1M' F2M 113(3) 10_556 .
S1M C1M C1M' F2M 154(3) . .
C1M' C1M C1M' S1M -63(3) 10_556 .
F1M' C1M C1M' S1M 55(6) . .
F2M' C1M C1M' S1M -165(4) . .
F2M C1M C1M' S1M -154(3) . .
F4M C1M C1M' S1M 121(3) . .
F4M C1M C1M' S1M -67(4) 10_556 .
S1M' C1M C1M' S1M -15(5) . .
S1M' C1M C1M' S1M -42(4) 10_556 .
C1M' C1M C1M' F2M' 102(4) 10_556 .
F1M' C1M C1M' F2M' -140(6) . .
F2M C1M C1M' F2M' 11(3) . .
F4M C1M C1M' F2M' -74(4) . .
F4M C1M C1M' F2M' 98(5) 10_556 .
S1M' C1M C1M' F2M' 150(6) . .
S1M' C1M C1M' F2M' 123(4) 10_556 .
S1M C1M C1M' F2M' 165(4) . .
C1M' C1M C1M' O2M 27(9) 10_556 .
F1M' C1M C1M' O2M 145(4) . .
F2M' C1M C1M' O2M -75(8) . .
F2M C1M C1M' O2M -64(7) . .
F4M C1M C1M' O2M -149(9) . .
F4M C1M C1M' O2M 23(9) 10_556 .
S1M' C1M C1M' O2M 75(9) . .
S1M' C1M C1M' O2M 48(5) 10_556 .
S1M C1M C1M' O2M 90(9) . .
S1M' S1M C1M' C1M' 40(2) 10_556 10_556
S1M' S1M C1M' C1M' 108(3) . 10_556
O3M' S1M C1M' C1M' 15.9(12) 10_556 10_556
O3M' S1M C1M' C1M' 158.5(15) . 10_556
C1M S1M C1M' C1M' -56(3) . 10_556
S1M' S1M C1M' S1M' -68(4) 10_556 .
C1M' S1M C1M' S1M' -108(3) 10_556 .
O3M' S1M C1M' S1M' -92(3) 10_556 .
O3M' S1M C1M' S1M' 51(3) . .
C1M S1M C1M' S1M' -164(5) . .
S1M' S1M C1M' C1M 96(4) 10_556 .
S1M' S1M C1M' C1M 164(5) . .
C1M' S1M C1M' C1M 56(3) 10_556 .
O3M' S1M C1M' C1M 72(3) 10_556 .
O3M' S1M C1M' C1M -146(4) . .
S1M' S1M C1M' S1M' 68(4) . 10_556
C1M' S1M C1M' S1M' -40(2) 10_556 10_556
O3M' S1M C1M' S1M' -24.2(15) 10_556 10_556
O3M' S1M C1M' S1M' 118(3) . 10_556
C1M S1M C1M' S1M' -96(4) . 10_556
S1M' S1M C1M' O3M -148(5) 10_556 .
S1M' S1M C1M' O3M -80(5) . .
C1M' S1M C1M' O3M 172(4) 10_556 .
O3M' S1M C1M' O3M -172(4) 10_556 .
O3M' S1M C1M' O3M -29(3) . .
C1M S1M C1M' O3M 117(6) . .
S1M' S1M C1M' F4M -165(5) 10_556 .
S1M' S1M C1M' F4M -97(6) . .
C1M' S1M C1M' F4M 155(4) 10_556 .
O3M' S1M C1M' F4M 171(5) 10_556 .
O3M' S1M C1M' F4M -47(4) . .
C1M S1M C1M' F4M 99(6) . .
S1M' S1M C1M' O3M' -118(3) 10_556 .
S1M' S1M C1M' O3M' -51(3) . .
C1M' S1M C1M' O3M' -158.5(15) 10_556 .
O3M' S1M C1M' O3M' -143(3) 10_556 .
C1M S1M C1M' O3M' 146(4) . .
S1M' S1M C1M' F2M 52(10) 10_556 .
S1M' S1M C1M' F2M 119(10) . .
C1M' S1M C1M' F2M 12(11) 10_556 .
O3M' S1M C1M' F2M 27(10) 10_556 .
O3M' S1M C1M' F2M 170(11) . .
C1M S1M C1M' F2M -44(9) . .
S1M' S1M C1M' F2M' 80(8) 10_556 .
S1M' S1M C1M' F2M' 148(8) . .
C1M' S1M C1M' F2M' 40(8) 10_556 .
O3M' S1M C1M' F2M' 56(8) 10_556 .
O3M' S1M C1M' F2M' -161(9) . .
C1M S1M C1M' F2M' -16(6) . .
S1M' S1M C1M' O2M -39(2) 10_556 .
S1M' S1M C1M' O2M 28(2) . .
C1M' S1M C1M' O2M -79.6(15) 10_556 .
O3M' S1M C1M' O2M -63.6(15) 10_556 .
O3M' S1M C1M' O2M 79(2) . .
C1M S1M C1M' O2M -135(3) . .
C1M' C1M F2M F2M' -154(3) . .
C1M' C1M F2M F2M' 154(3) 10_556 .
F1M' C1M F2M F2M' 0.0 . .
F4M C1M F2M F2M' -96.5(19) . .
F4M C1M F2M F2M' 96.5(19) 10_556 .
S1M' C1M F2M F2M' -166.5(6) . .
S1M' C1M F2M F2M' 166.5(6) 10_556 .
S1M C1M F2M F2M' 180.0 . .
C1M' C1M F2M C1M' -53(6) 10_556 .
F1M' C1M F2M C1M' 154(3) . .
F2M' C1M F2M C1M' 154(3) . .
F4M C1M F2M C1M' 57(3) . .
F4M C1M F2M C1M' -110(3) 10_556 .
S1M' C1M F2M C1M' -13(3) . .
S1M' C1M F2M C1M' -40(3) 10_556 .
S1M C1M F2M C1M' -26(3) . .
C1M' C1M F2M C1M' 53(6) . 10_556
F1M' C1M F2M C1M' -154(3) . 10_556
F2M' C1M F2M C1M' -154(3) . 10_556
F4M C1M F2M C1M' 110(3) . 10_556
F4M C1M F2M C1M' -57(3) 10_556 10_556
S1M' C1M F2M C1M' 40(3) . 10_556
S1M' C1M F2M C1M' 13(3) 10_556 10_556
S1M C1M F2M C1M' 26(3) . 10_556
C1M' C1M' F2M F2M' 90.8(18) 10_556 .
S1M' C1M' F2M F2M' 152(5) . .
C1M C1M' F2M F2M' 23(3) . .
S1M' C1M' F2M F2M' 114(4) 10_556 .
O3M C1M' F2M F2M' -80(4) . .
F4M C1M' F2M F2M' -69(3) . .
O3M' C1M' F2M F2M' -113(5) . .
S1M C1M' F2M F2M' 79(11) . .
O2M C1M' F2M F2M' 164(2) . .
C1M' C1M' F2M C1M 68(3) 10_556 .
S1M' C1M' F2M C1M 129(7) . .
S1M' C1M' F2M C1M 91(3) 10_556 .
O3M C1M' F2M C1M -103(5) . .
F4M C1M' F2M C1M -92(4) . .
O3M' C1M' F2M C1M -136(6) . .
S1M C1M' F2M C1M 56(9) . .
F2M' C1M' F2M C1M -23(3) . .
O2M C1M' F2M C1M 141(3) . .
S1M' C1M' F2M C1M' 61(5) . 10_556
C1M C1M' F2M C1M' -68(3) . 10_556
S1M' C1M' F2M C1M' 23(4) 10_556 10_556
O3M C1M' F2M C1M' -171(4) . 10_556
F4M C1M' F2M C1M' -160.0(19) . 10_556
O3M' C1M' F2M C1M' 156(4) . 10_556
S1M C1M' F2M C1M' -12(11) . 10_556
F2M' C1M' F2M C1M' -90.8(18) . 10_556
O2M C1M' F2M C1M' 72.9(12) . 10_556
C1M' S1M' O2M S1M' -88(2) . 10_556
S1M S1M' O2M S1M' 49(2) . 10_556
C1M' S1M' O2M S1M' -47(2) 10_556 10_556
O3M' S1M' O2M S1M' -173.0(18) . 10_556
O1M S1M' O2M S1M' 58.8(11) . 10_556
O3M S1M' O2M S1M' -145(3) . 10_556
C1M S1M' O2M S1M' -68.6(7) . 10_556
F4M S1M' O2M S1M' -126.2(11) . 10_556
O3M' S1M' O2M S1M' -4.6(12) 10_556 10_556
S1M' S1M' O2M C1M' 47(2) 10_556 10_556
C1M' S1M' O2M C1M' -41(3) . 10_556
S1M S1M' O2M C1M' 95(3) . 10_556
O3M' S1M' O2M C1M' -126(3) . 10_556
O1M S1M' O2M C1M' 105(3) . 10_556
O3M S1M' O2M C1M' -99(3) . 10_556
C1M S1M' O2M C1M' -22(3) . 10_556
F4M S1M' O2M C1M' -80(3) . 10_556
O3M' S1M' O2M C1M' 42(3) 10_556 10_556
S1M' S1M' O2M C1M' 88(2) 10_556 .
S1M S1M' O2M C1M' 136(3) . .
C1M' S1M' O2M C1M' 41(3) 10_556 .
O3M' S1M' O2M C1M' -85(3) . .
O1M S1M' O2M C1M' 146(2) . .
O3M S1M' O2M C1M' -58(3) . .
C1M S1M' O2M C1M' 19.0(19) . .
F4M S1M' O2M C1M' -39(2) . .
O3M' S1M' O2M C1M' 83(2) 10_556 .
C1M' C1M' O2M S1M' -100.1(18) 10_556 .
C1M C1M' O2M S1M' -125(9) . .
S1M' C1M' O2M S1M' -54(3) 10_556 .
O3M C1M' O2M S1M' 71(4) . .
F4M C1M' O2M S1M' 96(5) . .
O3M' C1M' O2M S1M' 61(3) . .
F2M C1M' O2M S1M' -172(3) . .
S1M C1M' O2M S1M' -21.9(16) . .
F2M' C1M' O2M S1M' -166(4) . .
C1M' C1M' O2M S1M' -46(2) 10_556 10_556
S1M' C1M' O2M S1M' 54(3) . 10_556
C1M C1M' O2M S1M' -70(7) . 10_556
O3M C1M' O2M S1M' 125(6) . 10_556
F4M C1M' O2M S1M' 150(7) . 10_556
O3M' C1M' O2M S1M' 115(4) . 10_556
F2M C1M' O2M S1M' -117(2) . 10_556
S1M C1M' O2M S1M' 32.4(16) . 10_556
F2M' C1M' O2M S1M' -112(2) . 10_556
S1M' C1M' O2M C1M' 100.1(18) . 10_556
C1M C1M' O2M C1M' -25(9) . 10_556
S1M' C1M' O2M C1M' 46(2) 10_556 10_556
O3M C1M' O2M C1M' 171(4) . 10_556
F4M C1M' O2M C1M' -164(5) . 10_556
O3M' C1M' O2M C1M' 161(2) . 10_556
F2M C1M' O2M C1M' -71.5(16) . 10_556
S1M C1M' O2M C1M' 78.2(12) . 10_556
F2M' C1M' O2M C1M' -66(2) . 10_556
C1M' F2M F2M' C1M -14.8(13) . .
C1M' F2M F2M' C1M 14.8(13) 10_556 .
C1M F2M F2M' C1M' 14.8(13) . .
C1M' F2M F2M' C1M' 30(3) 10_556 .
C1M F2M F2M' C1M' -14.8(13) . 10_556
C1M' F2M F2M' C1M' -30(3) . 10_556
C1M' C1M F2M' F2M 29(3) . .
C1M' C1M F2M' F2M -29(3) 10_556 .
F1M' C1M F2M' F2M 180.0 . .
F4M C1M F2M' F2M 83(2) . .
F4M C1M F2M' F2M -83(2) 10_556 .
S1M' C1M F2M' F2M 16.5(18) . .
S1M' C1M F2M' F2M -16.5(18) 10_556 .
S1M C1M F2M' F2M 0.0 . .
C1M' C1M F2M' C1M' -57(6) 10_556 .
F1M' C1M F2M' C1M' 151(3) . .
F2M C1M F2M' C1M' -29(3) . .
F4M C1M F2M' C1M' 54(3) . .
F4M C1M F2M' C1M' -111(4) 10_556 .
S1M' C1M F2M' C1M' -12(3) . .
S1M' C1M F2M' C1M' -45(4) 10_556 .
S1M C1M F2M' C1M' -29(3) . .
C1M' C1M F2M' C1M' 57(6) . 10_556
F1M' C1M F2M' C1M' -151(3) . 10_556
F2M C1M F2M' C1M' 29(3) . 10_556
F4M C1M F2M' C1M' 111(4) . 10_556
F4M C1M F2M' C1M' -54(3) 10_556 10_556
S1M' C1M F2M' C1M' 45(4) . 10_556
S1M' C1M F2M' C1M' 12(3) 10_556 10_556
S1M C1M F2M' C1M' 29(3) . 10_556
C1M' C1M' F2M' F2M -85(2) 10_556 .
S1M' C1M' F2M' F2M -51(11) . .
C1M C1M' F2M' F2M -150(5) . .
S1M' C1M' F2M' F2M -76(4) 10_556 .
O3M C1M' F2M' F2M 106(4) . .
F4M C1M' F2M' F2M 109(2) . .
O3M' C1M' F2M' F2M 81(5) . .
S1M C1M' F2M' F2M -125(8) . .
O2M C1M' F2M' F2M -18(2) . .
C1M' C1M' F2M' C1M 65(3) 10_556 .
S1M' C1M' F2M' C1M 99(14) . .
S1M' C1M' F2M' C1M 74(6) 10_556 .
O3M C1M' F2M' C1M -105(5) . .
F4M C1M' F2M' C1M -102(5) . .
O3M' C1M' F2M' C1M -130(5) . .
F2M C1M' F2M' C1M 150(5) . .
S1M C1M' F2M' C1M 25(8) . .
O2M C1M' F2M' C1M 132(5) . .
S1M' C1M' F2M' C1M' 34(13) . 10_556
C1M C1M' F2M' C1M' -65(3) . 10_556
S1M' C1M' F2M' C1M' 9(4) 10_556 10_556
O3M C1M' F2M' C1M' -170(3) . 10_556
F4M C1M' F2M' C1M' -166(2) . 10_556
O3M' C1M' F2M' C1M' 166(4) . 10_556
F2M C1M' F2M' C1M' 85(2) . 10_556
S1M C1M' F2M' C1M' -40(8) . 10_556
O2M C1M' F2M' C1M' 67(2) . 10_556
C1M' C1M' O3M F4M -101(25) 10_556 .
S1M' C1M' O3M F4M 179(7) . .
C1M C1M' O3M F4M -33(9) . .
S1M' C1M' O3M F4M -172(6) 10_556 .
O3M' C1M' O3M F4M 153(10) . .
F2M C1M' O3M F4M 24(8) . .
S1M C1M' O3M F4M -146(7) . .
F2M' C1M' O3M F4M 6(8) . .
O2M C1M' O3M F4M 135(7) . .
C1M' C1M' O3M O3M' 106(27) 10_556 .
S1M' C1M' O3M O3M' 26(5) . .
C1M C1M' O3M O3M' 174(7) . .
S1M' C1M' O3M O3M' 35(7) 10_556 .
F4M C1M' O3M O3M' -153(10) . .
F2M C1M' O3M O3M' -129(5) . .
S1M C1M' O3M O3M' 61(6) . .
F2M' C1M' O3M O3M' -147(5) . .
O2M C1M' O3M O3M' -18(6) . .
C1M' C1M' O3M S1M' 79(26) 10_556 .
C1M C1M' O3M S1M' 148(7) . .
S1M' C1M' O3M S1M' 9(3) 10_556 .
F4M C1M' O3M S1M' -179(7) . .
O3M' C1M' O3M S1M' -26(5) . .
F2M C1M' O3M S1M' -155(4) . .
S1M C1M' O3M S1M' 35(4) . .
F2M' C1M' O3M S1M' -173(5) . .
O2M C1M' O3M S1M' -44(3) . .
S1M' S1M' O3M F4M -20(11) 10_556 .
C1M' S1M' O3M F4M -1(8) . .
S1M S1M' O3M F4M -107(8) . .
C1M' S1M' O3M F4M -8(9) 10_556 .
O3M' S1M' O3M F4M 147(12) . .
O2M S1M' O3M F4M 86(10) . .
O1M S1M' O3M F4M -117(8) . .
C1M S1M' O3M F4M -18(8) . .
O3M' S1M' O3M F4M -12(11) 10_556 .
S1M' S1M' O3M O3M' -166(3) 10_556 .
C1M' S1M' O3M O3M' -148(6) . .
S1M S1M' O3M O3M' 107(5) . .
C1M' S1M' O3M O3M' -155(5) 10_556 .
O2M S1M' O3M O3M' -61(5) . .
O1M S1M' O3M O3M' 96(5) . .
C1M S1M' O3M O3M' -164(5) . .
F4M S1M' O3M O3M' -147(12) . .
O3M' S1M' O3M O3M' -159(5) 10_556 .
S1M' S1M' O3M C1M' -19(4) 10_556 .
S1M S1M' O3M C1M' -106(4) . .
C1M' S1M' O3M C1M' -7.2(18) 10_556 .
O3M' S1M' O3M C1M' 148(6) . .
O2M S1M' O3M C1M' 87(3) . .
O1M S1M' O3M C1M' -116(3) . .
C1M S1M' O3M C1M' -17(3) . .
F4M S1M' O3M C1M' 1(8) . .
O3M' S1M' O3M C1M' -11(4) 10_556 .
F4M O3M O3M' S1M' -90(16) . .
C1M' O3M O3M' S1M' -18(3) . .
C1M' O3M O3M' F4M 72(15) . .
S1M' O3M O3M' F4M 90(16) . .
F4M O3M O3M' C1M' -72(15) . .
S1M' O3M O3M' C1M' 18(3) . .
F4M O3M O3M' S1M -117(16) . .
C1M' O3M O3M' S1M -45(3) . .
S1M' O3M O3M' S1M -28(2) . .
F4M O3M O3M' S1M' -87(16) . 10_556
C1M' O3M O3M' S1M' -15(3) . 10_556
S1M' O3M O3M' S1M' 2.9(7) . 10_556
S1M' S1M' O3M' O3M 72(9) 10_556 .
C1M' S1M' O3M' O3M 26(5) . .
S1M S1M' O3M' O3M -89(6) . .
C1M' S1M' O3M' O3M 31(6) 10_556 .
O2M S1M' O3M' O3M 129(4) . .
O1M S1M' O3M' O3M -98(5) . .
C1M S1M' O3M' O3M 15(5) . .
F4M S1M' O3M' O3M 13(4) . .
O3M' S1M' O3M' O3M 72(9) 10_556 .
S1M' S1M' O3M' F4M 60(9) 10_556 .
C1M' S1M' O3M' F4M 14(3) . .
S1M S1M' O3M' F4M -102(4) . .
C1M' S1M' O3M' F4M 18(3) 10_556 .
O2M S1M' O3M' F4M 116.3(18) . .
O1M S1M' O3M' F4M -111(2) . .
O3M S1M' O3M' F4M -13(4) . .
C1M S1M' O3M' F4M 2(2) . .
O3M' S1M' O3M' F4M 60(9) 10_556 .
S1M' S1M' O3M' C1M' 46(8) 10_556 .
S1M S1M' O3M' C1M' -115(4) . .
C1M' S1M' O3M' C1M' 4.9(11) 10_556 .
O2M S1M' O3M' C1M' 103(2) . .
O1M S1M' O3M' C1M' -124(3) . .
O3M S1M' O3M' C1M' -26(5) . .
C1M S1M' O3M' C1M' -12(2) . .
F4M S1M' O3M' C1M' -14(3) . .
O3M' S1M' O3M' C1M' 46(8) 10_556 .
S1M' S1M' O3M' S1M 162(10) 10_556 .
C1M' S1M' O3M' S1M 115(4) . .
C1M' S1M' O3M' S1M 120(4) 10_556 .
O2M S1M' O3M' S1M -142(3) . .
O1M S1M' O3M' S1M -9(3) . .
O3M S1M' O3M' S1M 89(6) . .
C1M S1M' O3M' S1M 104(3) . .
F4M S1M' O3M' S1M 102(4) . .
O3M' S1M' O3M' S1M 162(10) 10_556 .
C1M' S1M' O3M' S1M' -46(8) . 10_556
S1M S1M' O3M' S1M' -162(10) . 10_556
C1M' S1M' O3M' S1M' -41(8) 10_556 10_556
O2M S1M' O3M' S1M' 57(8) . 10_556
O1M S1M' O3M' S1M' -170(9) . 10_556
O3M S1M' O3M' S1M' -72(9) . 10_556
C1M S1M' O3M' S1M' -58(9) . 10_556
F4M S1M' O3M' S1M' -60(9) . 10_556
O3M' S1M' O3M' S1M' -0.02(6) 10_556 10_556
C1M' C1M' O3M' O3M -160(4) 10_556 .
S1M' C1M' O3M' O3M -149(6) . .
C1M C1M' O3M' O3M -10(11) . .
S1M' C1M' O3M' O3M -153(5) 10_556 .
F4M C1M' O3M' O3M 14(5) . .
F2M C1M' O3M' O3M 68(7) . .
S1M C1M' O3M' O3M -118(5) . .
F2M' C1M' O3M' O3M 47(7) . .
O2M C1M' O3M' O3M 163(5) . .
C1M' C1M' O3M' S1M' -11(3) 10_556 .
C1M C1M' O3M' S1M' 139(11) . .
S1M' C1M' O3M' S1M' -3.8(9) 10_556 .
O3M C1M' O3M' S1M' 149(6) . .
F4M C1M' O3M' S1M' 164(3) . .
F2M C1M' O3M' S1M' -143(6) . .
S1M C1M' O3M' S1M' 31(3) . .
F2M' C1M' O3M' S1M' -164(7) . .
O2M C1M' O3M' S1M' -48(2) . .
C1M' C1M' O3M' F4M -175(3) 10_556 .
S1M' C1M' O3M' F4M -164(3) . .
C1M C1M' O3M' F4M -25(10) . .
S1M' C1M' O3M' F4M -168(3) 10_556 .
O3M C1M' O3M' F4M -14(5) . .
F2M C1M' O3M' F4M 53(5) . .
S1M C1M' O3M' F4M -133(4) . .
F2M' C1M' O3M' F4M 32(6) . .
O2M C1M' O3M' F4M 148(3) . .
C1M' C1M' O3M' S1M -42(4) 10_556 .
S1M' C1M' O3M' S1M -31(3) . .
C1M C1M' O3M' S1M 108(9) . .
S1M' C1M' O3M' S1M -35(3) 10_556 .
O3M C1M' O3M' S1M 118(5) . .
F4M C1M' O3M' S1M 133(4) . .
F2M C1M' O3M' S1M -174(7) . .
F2M' C1M' O3M' S1M 165(7) . .
O2M C1M' O3M' S1M -79(4) . .
C1M' C1M' O3M' S1M' -7.2(18) 10_556 10_556
S1M' C1M' O3M' S1M' 3.8(9) . 10_556
C1M C1M' O3M' S1M' 143(12) . 10_556
O3M C1M' O3M' S1M' 153(5) . 10_556
F4M C1M' O3M' S1M' 168(3) . 10_556
F2M C1M' O3M' S1M' -139(5) . 10_556
S1M C1M' O3M' S1M' 35(3) . 10_556
F2M' C1M' O3M' S1M' -160(7) . 10_556
O2M C1M' O3M' S1M' -44(2) . 10_556
S1M' S1M O3M' O3M 90(5) 10_556 .
S1M' S1M O3M' O3M 92(6) . .
C1M' S1M O3M' O3M 60(5) 10_556 .
C1M' S1M O3M' O3M 50(5) . .
O3M' S1M O3M' O3M 88(5) 10_556 .
C1M S1M O3M' O3M 35(5) . .
S1M' S1M O3M' S1M' -1.9(12) 10_556 .
C1M' S1M O3M' S1M' -32(3) 10_556 .
C1M' S1M O3M' S1M' -42(4) . .
O3M' S1M O3M' S1M' -4(3) 10_556 .
C1M S1M O3M' S1M' -57(3) . .
S1M' S1M O3M' F4M 79(3) 10_556 .
S1M' S1M O3M' F4M 81(4) . .
C1M' S1M O3M' F4M 49(4) 10_556 .
C1M' S1M O3M' F4M 38(4) . .
O3M' S1M O3M' F4M 76(3) 10_556 .
C1M S1M O3M' F4M 24(3) . .
S1M' S1M O3M' C1M' 41(3) 10_556 .
S1M' S1M O3M' C1M' 42(4) . .
C1M' S1M O3M' C1M' 10.5(10) 10_556 .
O3M' S1M O3M' C1M' 38(3) 10_556 .
C1M S1M O3M' C1M' -14(2) . .
S1M' S1M O3M' S1M' 1.9(12) . 10_556
C1M' S1M O3M' S1M' -30(3) 10_556 10_556
C1M' S1M O3M' S1M' -41(3) . 10_556
O3M' S1M O3M' S1M' -2.5(15) 10_556 10_556
C1M S1M O3M' S1M' -55(2) . 10_556
O3M' O3M F4M C1M' 72(15) . .
S1M' O3M F4M C1M' 1(5) . .
C1M' O3M F4M O3M' -72(15) . .
S1M' O3M F4M O3M' -72(13) . .
O3M' O3M F4M C1M 89(16) . .
C1M' O3M F4M C1M 17(4) . .
S1M' O3M F4M C1M 17(8) . .
O3M' O3M F4M S1M' 72(13) . .
C1M' O3M F4M S1M' -1(5) . .
C1M' C1M' F4M O3M 157(6) 10_556 .
S1M' C1M' F4M O3M -1(8) . .
C1M C1M' F4M O3M 150(8) . .
S1M' C1M' F4M O3M 15(12) 10_556 .
O3M' C1M' F4M O3M -17(7) . .
F2M C1M' F4M O3M -158(7) . .
S1M C1M' F4M O3M 39(9) . .
F2M' C1M' F4M O3M -174(8) . .
O2M C1M' F4M O3M -57(8) . .
C1M' C1M' F4M O3M' 174(4) 10_556 .
S1M' C1M' F4M O3M' 16(3) . .
C1M C1M' F4M O3M' 166(5) . .
S1M' C1M' F4M O3M' 32(9) 10_556 .
O3M C1M' F4M O3M' 17(7) . .
F2M C1M' F4M O3M' -141(2) . .
S1M C1M' F4M O3M' 56(5) . .
F2M' C1M' F4M O3M' -157(4) . .
O2M C1M' F4M O3M' -40(5) . .
C1M' C1M' F4M C1M 8(3) 10_556 .
S1M' C1M' F4M C1M -151(6) . .
S1M' C1M' F4M C1M -134(9) 10_556 .
O3M C1M' F4M C1M -150(8) . .
O3M' C1M' F4M C1M -166(5) . .
F2M C1M' F4M C1M 53(4) . .
S1M C1M' F4M C1M -110(5) . .
F2M' C1M' F4M C1M 37(5) . .
O2M C1M' F4M C1M 154(8) . .
C1M' C1M' F4M S1M' 158(6) 10_556 .
C1M C1M' F4M S1M' 151(6) . .
S1M' C1M' F4M S1M' 16(6) 10_556 .
O3M C1M' F4M S1M' 1(8) . .
O3M' C1M' F4M S1M' -16(3) . .
F2M C1M' F4M S1M' -157(4) . .
S1M C1M' F4M S1M' 40(5) . .
F2M' C1M' F4M S1M' -173(5) . .
O2M C1M' F4M S1M' -56(5) . .
S1M' O3M' F4M O3M 91(16) . .
C1M' O3M' F4M O3M 101(16) . .
S1M O3M' F4M O3M 64(16) . .
S1M' O3M' F4M O3M 94(16) 10_556 .
O3M O3M' F4M C1M' -101(16) . .
S1M' O3M' F4M C1M' -10(2) . .
S1M O3M' F4M C1M' -37(3) . .
S1M' O3M' F4M C1M' -7.1(18) 10_556 .
O3M O3M' F4M C1M -93(16) . .
S1M' O3M' F4M C1M -2(2) . .
C1M' O3M' F4M C1M 8(2) . .
S1M O3M' F4M C1M -29(3) . .
S1M' O3M' F4M C1M 0.5(19) 10_556 .
O3M O3M' F4M S1M' -91(16) . .
C1M' O3M' F4M S1M' 10(2) . .
S1M O3M' F4M S1M' -27(2) . .
S1M' O3M' F4M S1M' 2.6(6) 10_556 .
C1M' C1M F4M O3M -28(8) . .
C1M' C1M F4M O3M -31(8) 10_556 .
F1M' C1M F4M O3M 110(7) . .
F2M' C1M F4M O3M -145(9) . .
F2M C1M F4M O3M -123(7) . .
F4M C1M F4M O3M -59(13) 10_556 .
S1M' C1M F4M O3M -14(7) . .
S1M' C1M F4M O3M -16(7) 10_556 .
S1M C1M F4M O3M 11(7) . .
C1M' C1M F4M C1M' -3.4(13) 10_556 .
F1M' C1M F4M C1M' 138(5) . .
F2M' C1M F4M C1M' -117(8) . .
F2M C1M F4M C1M' -95(5) . .
F4M C1M F4M C1M' -31(10) 10_556 .
S1M' C1M F4M C1M' 14(4) . .
S1M' C1M F4M C1M' 12(3) 10_556 .
S1M C1M F4M C1M' 39(4) . .
C1M' C1M F4M O3M' -12(4) . .
C1M' C1M F4M O3M' -16(5) 10_556 .
F1M' C1M F4M O3M' 126(3) . .
F2M' C1M F4M O3M' -129(6) . .
F2M C1M F4M O3M' -107(3) . .
F4M C1M F4M O3M' -43(11) 10_556 .
S1M' C1M F4M O3M' 1.6(18) . .
S1M' C1M F4M O3M' -1(2) 10_556 .
S1M C1M F4M O3M' 27(3) . .
C1M' C1M F4M S1M' -14(4) . .
C1M' C1M F4M S1M' -17(4) 10_556 .
F1M' C1M F4M S1M' 125(2) . .
F2M' C1M F4M S1M' -131(7) . .
F2M C1M F4M S1M' -108(3) . .
F4M C1M F4M S1M' -44(10) 10_556 .
S1M' C1M F4M S1M' -2.3(7) 10_556 .
S1M C1M F4M S1M' 26(2) . .
S1M' S1M' F4M O3M 166(8) 10_556 .
C1M' S1M' F4M O3M 179(10) . .
S1M S1M' F4M O3M 81(9) . .
C1M' S1M' F4M O3M 172(9) 10_556 .
O3M' S1M' F4M O3M -23(9) . .
O2M S1M' F4M O3M -104(9) . .
O1M S1M' F4M O3M 71(9) . .
C1M S1M' F4M O3M 159(10) . .
O3M' S1M' F4M O3M 171(8) 10_556 .
S1M' S1M' F4M C1M' -13(4) 10_556 .
S1M S1M' F4M C1M' -97(4) . .
C1M' S1M' F4M C1M' -7(2) 10_556 .
O3M' S1M' F4M C1M' 158(4) . .
O2M S1M' F4M C1M' 78(4) . .
O1M S1M' F4M C1M' -107(4) . .
O3M S1M' F4M C1M' -179(10) . .
C1M S1M' F4M C1M' -19(4) . .
O3M' S1M' F4M C1M' -8(4) 10_556 .
S1M' S1M' F4M O3M' -171(2) 10_556 .
C1M' S1M' F4M O3M' -158(4) . .
S1M S1M' F4M O3M' 105(3) . .
C1M' S1M' F4M O3M' -165(3) 10_556 .
O2M S1M' F4M O3M' -80(2) . .
O1M S1M' F4M O3M' 95(2) . .
O3M S1M' F4M O3M' 23(9) . .
C1M S1M' F4M O3M' -178(3) . .
O3M' S1M' F4M O3M' -166(3) 10_556 .
S1M' S1M' F4M C1M 7(2) 10_556 .
C1M' S1M' F4M C1M 19(4) . .
S1M S1M' F4M C1M -78(3) . .
C1M' S1M' F4M C1M 13(2) 10_556 .
O3M' S1M' F4M C1M 178(3) . .
O2M S1M' F4M C1M 97.2(19) . .
O1M S1M' F4M C1M -87.8(17) . .
O3M S1M' F4M C1M -159(10) . .
O3M' S1M' F4M C1M 12(2) 10_556 .
O3X S1X C1X F1X 180.000(14) . .
O1X S1X C1X F1X -39.1(11) . .
O1X S1X C1X F1X 39.1(11) 12 .
O2X S1X C1X F1X 111(9) 12 .
O2X S1X C1X F1X -111(9) . .
O3X S1X O2X O2X -76.3(14) . 12
O1X S1X O2X O2X 136.1(16) . 12
O1X S1X O2X O2X 59(2) 12 12
C1X S1X O2X O2X -157(9) . 12
O1X S1X O2X O3X -147.6(14) . .
O1X S1X O2X O3X 136(3) 12 .
O2X S1X O2X O3X 76.3(14) 12 .
C1X S1X O2X O3X -81(8) . .
O1X S1X O3X O2X 112(5) . 12
O1X S1X O3X O2X -61(5) 12 12
O2X S1X O3X O2X 51(2) . 12
C1X S1X O3X O2X -154.5(10) . 12
O1X S1X O3X O2X 61(5) . .
O1X S1X O3X O2X -112(5) 12 .
O2X S1X O3X O2X -51(2) 12 .
C1X S1X O3X O2X 154.5(11) . .
O2X O2X O3X S1X 85.5(12) 12 .
S1X O2X O3X O2X -85.5(12) . 12
C1S F1M F1S F3S 49(5) . 10_556
F3S F1M F1S F3S 97(10) . 10_556
F1S' F1M F1S F3S -39(7) 10_556 10_556
F1S' F1M F1S F3S 136(11) . 10_556
F2S F1M F1S F3S 165(15) . 10_556
F2S F1M F1S F3S -68(12) 10_556 10_556
C1S F1M F1S F3S -49(5) . .
F3S F1M F1S F3S -97(10) 10_556 .
F1S' F1M F1S F3S -136(11) 10_556 .
F1S' F1M F1S F3S 39(7) . .
F2S F1M F1S F3S 68(12) . .
F2S F1M F1S F3S -165(15) 10_556 .
F3S F1M F1S C1S -49(5) 10_556 .
F3S F1M F1S C1S 49(5) . .
F1S' F1M F1S C1S -88(7) 10_556 .
F1S' F1M F1S C1S 88(7) . .
F2S F1M F1S C1S 117(13) . .
F2S F1M F1S C1S -117(13) 10_556 .
F1S F1M C1S F1S' -102(5) . 10_556
F3S F1M C1S F1S' -62(5) 10_556 10_556
F3S F1M C1S F1S' -143(11) . 10_556
F1S' F1M C1S F1S' 155(9) . 10_556
F2S F1M C1S F1S' 115(6) . 10_556
F2S F1M C1S F1S' 41(4) 10_556 10_556
F1S F1M C1S F1S' 102(5) . .
F3S F1M C1S F1S' 143(11) 10_556 .
F3S F1M C1S F1S' 62(5) . .
F1S' F1M C1S F1S' -155(9) 10_556 .
F2S F1M C1S F1S' -41(4) . .
F2S F1M C1S F1S' -115(6) 10_556 .
F1S F1M C1S F3S -40(7) . 10_556
F3S F1M C1S F3S -80(14) . 10_556
F1S' F1M C1S F3S 62(5) 10_556 10_556
F1S' F1M C1S F3S -143(11) . 10_556
F2S F1M C1S F3S 177(7) . 10_556
F2S F1M C1S F3S 103(7) 10_556 10_556
F1S F1M C1S F3S 40(7) . .
F3S F1M C1S F3S 80(14) 10_556 .
F1S' F1M C1S F3S 143(11) 10_556 .
F1S' F1M C1S F3S -62(5) . .
F2S F1M C1S F3S -103(7) . .
F2S F1M C1S F3S -177(7) 10_556 .
F1S F1M C1S F2S 143.2(19) . .
F3S F1M C1S F2S -177(7) 10_556 .
F3S F1M C1S F2S 103(7) . .
F1S' F1M C1S F2S -115(6) 10_556 .
F1S' F1M C1S F2S 41(4) . .
F2S F1M C1S F2S -74(4) 10_556 .
F1S F1M C1S F2S -143.2(19) . 10_556
F3S F1M C1S F2S -103(7) 10_556 10_556
F3S F1M C1S F2S 177(7) . 10_556
F1S' F1M C1S F2S -41(4) 10_556 10_556
F1S' F1M C1S F2S 115(6) . 10_556
F2S F1M C1S F2S 74(4) . 10_556
F3S F1M C1S F1S 40(7) 10_556 .
F3S F1M C1S F1S -40(7) . .
F1S' F1M C1S F1S 102(5) 10_556 .
F1S' F1M C1S F1S -102(5) . .
F2S F1M C1S F1S -143.2(19) . .
F2S F1M C1S F1S 143.2(19) 10_556 .
F1S F1M C1S S1S 0.0 . .
F3S F1M C1S S1S 40(7) 10_556 .
F3S F1M C1S S1S -40(7) . .
F1S' F1M C1S S1S 102(5) 10_556 .
F1S' F1M C1S S1S -102(5) . .
F2S F1M C1S S1S -143.2(19) . .
F2S F1M C1S S1S 143.2(19) 10_556 .
F1S F1M C1S S1S' 0.0 . .
F3S F1M C1S S1S' 40(7) 10_556 .
F3S F1M C1S S1S' -40(7) . .
F1S' F1M C1S S1S' 102(5) 10_556 .
F1S' F1M C1S S1S' -102(5) . .
F2S F1M C1S S1S' -143.2(19) . .
F2S F1M C1S S1S' 143.2(19) 10_556 .
F3S F1S C1S F1M -125(5) 10_556 .
F3S F1S C1S F1M 125(5) . .
F1M F1S C1S F1S' 74(3) . 10_556
F3S F1S C1S F1S' -51(5) 10_556 10_556
F3S F1S C1S F1S' -161(7) . 10_556
F1M F1S C1S F1S' -74(3) . .
F3S F1S C1S F1S' 161(7) 10_556 .
F3S F1S C1S F1S' 51(5) . .
F1M F1S C1S F3S 125(5) . 10_556
F3S F1S C1S F3S -110(11) . 10_556
F1M F1S C1S F3S -125(5) . .
F3S F1S C1S F3S 110(11) 10_556 .
F1M F1S C1S F2S -38(2) . .
F3S F1S C1S F2S -163(6) 10_556 .
F3S F1S C1S F2S 87(6) . .
F1M F1S C1S F2S 38(2) . 10_556
F3S F1S C1S F2S -87(6) 10_556 10_556
F3S F1S C1S F2S 163(6) . 10_556
F1M F1S C1S S1S 180.0 . .
F3S F1S C1S S1S 55(5) 10_556 .
F3S F1S C1S S1S -55(5) . .
F1M F1S C1S S1S' 180.0 . .
F3S F1S C1S S1S' 55(5) 10_556 .
F3S F1S C1S S1S' -55(5) . .
F1M C1S F1S' F2S 107(9) . .
F1S' C1S F1S' F2S 65(11) 10_556 .
F3S C1S F1S' F2S 137(4) 10_556 .
F3S C1S F1S' F2S 158(5) . .
F2S C1S F1S' F2S 23(3) 10_556 .
F1S C1S F1S' F2S 125(4) . .
S1S C1S F1S' F2S -100(4) . .
S1S' C1S F1S' F2S -114(4) . .
F1M C1S F1S' F3S -51(8) . .
F1S' C1S F1S' F3S -92(12) 10_556 .
F3S C1S F1S' F3S -20(5) 10_556 .
F2S C1S F1S' F3S -158(5) . .
F2S C1S F1S' F3S -135(5) 10_556 .
F1S C1S F1S' F3S -33(4) . .
S1S C1S F1S' F3S 102(4) . .
S1S' C1S F1S' F3S 89(4) . .
F1S' C1S F1S' F1M -41(15) 10_556 .
F3S C1S F1S' F1M 31(10) 10_556 .
F3S C1S F1S' F1M 51(8) . .
F2S C1S F1S' F1M -107(9) . .
F2S C1S F1S' F1M -84(9) 10_556 .
F1S C1S F1S' F1M 18(8) . .
S1S C1S F1S' F1M 153(9) . .
S1S' C1S F1S' F1M 140(9) . .
C1S F1M F1S' F2S -65(7) . .
F1S F1M F1S' F2S 153(9) . .
F3S F1M F1S' F2S -138(14) 10_556 .
F3S F1M F1S' F2S -170(5) . .
F1S' F1M F1S' F2S -33(13) 10_556 .
F2S F1M F1S' F2S -13(4) 10_556 .
F1S F1M F1S' C1S -142(14) . .
F3S F1M F1S' C1S -73(10) 10_556 .
F3S F1M F1S' C1S -105(8) . .
F1S' F1M F1S' C1S 33(9) 10_556 .
F2S F1M F1S' C1S 65(7) . .
F2S F1M F1S' C1S 52(5) 10_556 .
C1S F1M F1S' F3S 105(8) . .
F1S F1M F1S' F3S -37(9) . .
F3S F1M F1S' F3S 32(12) 10_556 .
F1S' F1M F1S' F3S 138(13) 10_556 .
F2S F1M F1S' F3S 170(5) . .
F2S F1M F1S' F3S 158(6) 10_556 .
S1S' O1S S1S O3S' 61.1(16) . 10_556
S1S' O1S S1S O3S' -61.1(16) . .
S1S' O1S S1S O2S 77.0(8) . 10_556
S1S' O1S S1S O2S -77.0(8) . .
S1S' O1S S1S C1S 180.0 . .
F1M C1S S1S O3S' -46.0(12) . 10_556
F1S' C1S S1S O3S' 49(4) 10_556 10_556
F1S' C1S S1S O3S' -141(4) . 10_556
F3S C1S S1S O3S' -15(4) 10_556 10_556
F3S C1S S1S O3S' -77(3) . 10_556
F2S C1S S1S O3S' 174(2) . 10_556
F2S C1S S1S O3S' 94(3) 10_556 10_556
F1S C1S S1S O3S' -46.0(12) . 10_556
S1S' C1S S1S O3S' -46.0(12) . 10_556
F1M C1S S1S O3S' 46.0(12) . .
F1S' C1S S1S O3S' 141(4) 10_556 .
F1S' C1S S1S O3S' -49(4) . .
F3S C1S S1S O3S' 77(3) 10_556 .
F3S C1S S1S O3S' 15(4) . .
F2S C1S S1S O3S' -94(3) . .
F2S C1S S1S O3S' -174(2) 10_556 .
F1S C1S S1S O3S' 46.0(12) . .
S1S' C1S S1S O3S' 46.0(12) . .
F1M C1S S1S O1S 180.0 . .
F1S' C1S S1S O1S -85(4) 10_556 .
F1S' C1S S1S O1S 85(4) . .
F3S C1S S1S O1S -149(3) 10_556 .
F3S C1S S1S O1S 149(3) . .
F2S C1S S1S O1S 40(2) . .
F2S C1S S1S O1S -40(2) 10_556 .
F1S C1S S1S O1S 180.0 . .
S1S' C1S S1S O1S 180.0 . .
F1M C1S S1S O2S -83.4(10) . 10_556
F1S' C1S S1S O2S 11(4) 10_556 10_556
F1S' C1S S1S O2S -178(4) . 10_556
F3S C1S S1S O2S -52(4) 10_556 10_556
F3S C1S S1S O2S -115(3) . 10_556
F2S C1S S1S O2S 136(2) . 10_556
F2S C1S S1S O2S 57(3) 10_556 10_556
F1S C1S S1S O2S -83.4(10) . 10_556
S1S' C1S S1S O2S -83.4(10) . 10_556
F1M C1S S1S O2S 83.4(10) . .
F1S' C1S S1S O2S 178(4) 10_556 .
F1S' C1S S1S O2S -11(4) . .
F3S C1S S1S O2S 115(3) 10_556 .
F3S C1S S1S O2S 52(4) . .
F2S C1S S1S O2S -57(3) . .
F2S C1S S1S O2S -136(2) 10_556 .
F1S C1S S1S O2S 83.4(10) . .
S1S' C1S S1S O2S 83.4(10) . .
F1M C1S S1S' O3S' -65(3) . 10_556
F1S' C1S S1S' O3S' 25(5) 10_556 10_556
F1S' C1S S1S' O3S' -156(4) . 10_556
F3S C1S S1S' O3S' -36(4) 10_556 10_556
F3S C1S S1S' O3S' -95(4) . 10_556
F2S C1S S1S' O3S' 158(3) . 10_556
F2S C1S S1S' O3S' 71(4) 10_556 10_556
F1S C1S S1S' O3S' -65(3) . 10_556
S1S C1S S1S' O3S' 115(3) . 10_556
F1M C1S S1S' O3S' 65(3) . .
F1S' C1S S1S' O3S' 156(4) 10_556 .
F1S' C1S S1S' O3S' -25(5) . .
F3S C1S S1S' O3S' 95(4) 10_556 .
F3S C1S S1S' O3S' 36(4) . .
F2S C1S S1S' O3S' -71(4) . .
F2S C1S S1S' O3S' -158(3) 10_556 .
F1S C1S S1S' O3S' 65(3) . .
S1S C1S S1S' O3S' -115(3) . .
F1M C1S S1S' O2S -100.9(17) . 10_556
F1S' C1S S1S' O2S -11(4) 10_556 10_556
F1S' C1S S1S' O2S 169(4) . 10_556
F3S C1S S1S' O2S -71(4) 10_556 10_556
F3S C1S S1S' O2S -131(3) . 10_556
F2S C1S S1S' O2S 123(3) . 10_556
F2S C1S S1S' O2S 35(3) 10_556 10_556
F1S C1S S1S' O2S -100.9(17) . 10_556
S1S C1S S1S' O2S 79.1(17) . 10_556
F1M C1S S1S' O2S 100.9(17) . .
F1S' C1S S1S' O2S -169(4) 10_556 .
F1S' C1S S1S' O2S 11(4) . .
F3S C1S S1S' O2S 131(3) 10_556 .
F3S C1S S1S' O2S 71(4) . .
F2S C1S S1S' O2S -35(3) . .
F2S C1S S1S' O2S -123(3) 10_556 .
F1S C1S S1S' O2S 100.9(17) . .
S1S C1S S1S' O2S -79.1(17) . .
F1M C1S S1S' O1S 180.0 . .
F1S' C1S S1S' O1S -90(4) 10_556 .
F1S' C1S S1S' O1S 90(4) . .
F3S C1S S1S' O1S -150(3) 10_556 .
F3S C1S S1S' O1S 150(3) . .
F2S C1S S1S' O1S 44(2) . .
F2S C1S S1S' O1S -44(2) 10_556 .
F1S C1S S1S' O1S 180.0 . .
S1S C1S S1S' O1S 0.0 . .
S1S O1S S1S' O3S' -113(2) . 10_556
S1S O1S S1S' O3S' 113(2) . .
S1S O1S S1S' O2S -100.1(11) . 10_556
S1S O1S S1S' O2S 100.1(11) . .
S1S O1S S1S' C1S 0.0 . .
O3S' S1S O2S O3S' 18(2) 10_556 .
O1S S1S O2S O3S' 158(2) . .
O2S S1S O2S O3S' 54(5) 10_556 .
C1S S1S O2S O3S' -96(3) . .
O3S' S1S O2S S1S' 27(4) 10_556 .
O3S' S1S O2S S1S' 8(5) . .
O1S S1S O2S S1S' 167(5) . .
O2S S1S O2S S1S' 63(5) 10_556 .
C1S S1S O2S S1S' -87(5) . .
O3S' S1S' O2S O3S' 43(5) 10_556 .
O2S S1S' O2S O3S' 115(6) 10_556 .
C1S S1S' O2S O3S' -114(3) . .
O1S S1S' O2S O3S' 159(3) . .
O3S' S1S' O2S S1S -127(8) 10_556 .
O3S' S1S' O2S S1S -170(6) . .
O2S S1S' O2S S1S -55(6) 10_556 .
C1S S1S' O2S S1S 76(5) . .
O1S S1S' O2S S1S -11(4) . .
F3S F1S' F2S C1S 25(5) . .
F1M F1S' F2S C1S 33(2) . .
C1S F1S' F2S F1M -33(2) . .
F3S F1S' F2S F1M -8(5) . .
C1S F1S' F2S F2S -19(2) . 10_556
F3S F1S' F2S F2S 5(6) . 10_556
F1M F1S' F2S F2S 14(3) . 10_556
F1M C1S F2S F1S' -68(6) . .
F1S' C1S F2S F1S' -142(5) 10_556 .
F3S C1S F2S F1S' -72(6) 10_556 .
F3S C1S F2S F1S' -19(5) . .
F2S C1S F2S F1S' -158(3) 10_556 .
F1S C1S F2S F1S' -57(3) . .
S1S C1S F2S F1S' 96(3) . .
S1S' C1S F2S F1S' 86(4) . .
F1S' C1S F2S F1M -74(6) 10_556 .
F1S' C1S F2S F1M 68(6) . .
F3S C1S F2S F1M -4(8) 10_556 .
F3S C1S F2S F1M 49(5) . .
F2S C1S F2S F1M -90(5) 10_556 .
F1S C1S F2S F1M 11(5) . .
S1S C1S F2S F1M 164(5) . .
S1S' C1S F2S F1M 154(6) . .
F1M C1S F2S F2S 90(5) . 10_556
F1S' C1S F2S F2S 16(2) 10_556 10_556
F1S' C1S F2S F2S 158(3) . 10_556
F3S C1S F2S F2S 86(6) 10_556 10_556
F3S C1S F2S F2S 139(4) . 10_556
F1S C1S F2S F2S 102(2) . 10_556
S1S C1S F2S F2S -106(2) . 10_556
S1S' C1S F2S F2S -115(3) . 10_556
C1S F1M F2S F1S' 97(6) . .
F1S F1M F2S F1S' -46(13) . .
F3S F1M F2S F1S' 104(21) 10_556 .
F3S F1M F2S F1S' 9(5) . .
F1S' F1M F2S F1S' 157(7) 10_556 .
F2S F1M F2S F1S' 166(4) 10_556 .
F1S F1M F2S C1S -143(17) . .
F3S F1M F2S C1S 8(16) 10_556 .
F3S F1M F2S C1S -88(7) . .
F1S' F1M F2S C1S 60(4) 10_556 .
F1S' F1M F2S C1S -97(6) . .
F2S F1M F2S C1S 69(4) 10_556 .
C1S F1M F2S F2S -69(4) . 10_556
F1S F1M F2S F2S 148(15) . 10_556
F3S F1M F2S F2S -61(18) 10_556 10_556
F3S F1M F2S F2S -157(6) . 10_556
F1S' F1M F2S F2S -9(3) 10_556 10_556
F1S' F1M F2S F2S -166(4) . 10_556
S1S O2S O3S' S1S' 3.0(17) . .
S1S' O2S O3S' S1S -3.0(17) . .
O3S' S1S' O3S' O2S -155(3) 10_556 .
O2S S1S' O3S' O2S -129(6) 10_556 .
C1S S1S' O3S' O2S 76(3) . .
O1S S1S' O3S' O2S -22(3) . .
O3S' S1S' O3S' S1S -143(8) 10_556 .
O2S S1S' O3S' S1S -117(9) 10_556 .
O2S S1S' O3S' S1S 11(7) . .
C1S S1S' O3S' S1S 88(6) . .
O1S S1S' O3S' S1S -11(4) . .
O3S' S1S O3S' O2S -164.8(15) 10_556 .
O1S S1S O3S' O2S -27(3) . .
O2S S1S O3S' O2S -154(3) 10_556 .
C1S S1S O3S' O2S 92(2) . .
O3S' S1S O3S' S1S' 27(6) 10_556 .
O1S S1S O3S' S1S' 164(6) . .
O2S S1S O3S' S1S' 38(5) 10_556 .
O2S S1S O3S' S1S' -169(7) . .
C1S S1S O3S' S1S' -76(6) . .
F3S F1S F3S F1M -69(8) 10_556 .
C1S F1S F3S F1M -15(4) . .
F1M F1S F3S F3S 69(8) . 10_556
C1S F1S F3S F3S 54(7) . 10_556
F1M F1S F3S F1S' -39(6) . .
F3S F1S F3S F1S' -108(6) 10_556 .
C1S F1S F3S F1S' -54(3) . .
F1M F1S F3S C1S 15(4) . .
F3S F1S F3S C1S -54(7) 10_556 .
C1S F1M F3S F1S 154(9) . .
F3S F1M F3S F1S 60(7) 10_556 .
F1S' F1M F3S F1S 90(14) 10_556 .
F1S' F1M F3S F1S -140(6) . .
F2S F1M F3S F1S -146(6) . .
F2S F1M F3S F1S 161(20) 10_556 .
C1S F1M F3S F3S 94(6) . 10_556
F1S F1M F3S F3S -60(7) . 10_556
F1S' F1M F3S F3S 30(9) 10_556 10_556
F1S' F1M F3S F3S 160(4) . 10_556
F2S F1M F3S F3S 154(6) . 10_556
F2S F1M F3S F3S 101(18) 10_556 10_556
C1S F1M F3S F1S' -66(6) . .
F1S F1M F3S F1S' 140(6) . .
F3S F1M F3S F1S' -160(4) 10_556 .
F1S' F1M F3S F1S' -130(12) 10_556 .
F2S F1M F3S F1S' -6(3) . .
F2S F1M F3S F1S' -59(18) 10_556 .
F1S F1M F3S C1S -154(9) . .
F3S F1M F3S C1S -94(6) 10_556 .
F1S' F1M F3S C1S -64(8) 10_556 .
F1S' F1M F3S C1S 66(6) . .
F2S F1M F3S C1S 60(6) . .
F2S F1M F3S C1S 7(14) 10_556 .
F2S F1S' F3S F1S 43(7) . .
C1S F1S' F3S F1S 70(6) . .
F1M F1S' F3S F1S 31(5) . .
F2S F1S' F3S F1M 12(7) . .
C1S F1S' F3S F1M 38(3) . .
F2S F1S' F3S F3S -5(6) . 10_556
C1S F1S' F3S F3S 21(2) . 10_556
F1M F1S' F3S F3S -17(3) . 10_556
F2S F1S' F3S C1S -26(5) . .
F1M F1S' F3S C1S -38(3) . .
F1M C1S F3S F1S -20(8) . .
F1S' C1S F3S F1S 21(7) 10_556 .
F1S' C1S F3S F1S -117(6) . .
F3S C1S F3S F1S 41(6) 10_556 .
F2S C1S F3S F1S -102(5) . .
F2S C1S F3S F1S -25(8) 10_556 .
S1S C1S F3S F1S 143(5) . .
S1S' C1S F3S F1S 136(5) . .
F1S' C1S F3S F1M 41(10) 10_556 .
F1S' C1S F3S F1M -97(8) . .
F3S C1S F3S F1M 61(8) 10_556 .
F2S C1S F3S F1M -82(9) . .
F2S C1S F3S F1M -5(11) 10_556 .
F1S C1S F3S F1M 20(8) . .
S1S C1S F3S F1M 163(8) . .
S1S' C1S F3S F1M 156(8) . .
F1M C1S F3S F3S -61(8) . 10_556
F1S' C1S F3S F3S -21(4) 10_556 10_556
F1S' C1S F3S F3S -158(3) . 10_556
F2S C1S F3S F3S -143(3) . 10_556
F2S C1S F3S F3S -66(5) 10_556 10_556
F1S C1S F3S F3S -41(6) . 10_556
S1S C1S F3S F3S 102(2) . 10_556
S1S' C1S F3S F3S 95(2) . 10_556
F1M C1S F3S F1S' 97(8) . .
F1S' C1S F3S F1S' 138(7) 10_556 .
F3S C1S F3S F1S' 158(3) 10_556 .
F2S C1S F3S F1S' 15(4) . .
F2S C1S F3S F1S' 92(7) 10_556 .
F1S C1S F3S F1S' 117(6) . .
S1S C1S F3S F1S' -100(3) . .
S1S' C1S F3S F1S' -107(3) . .
